data_7015584
loop_
_publ_author_name
'Yang, Pei-Pei'
'Wang, Xiao-Ling'
'Li, Li-Cun'
'Liao, Dai-Zheng'

_publ_section_title
;
 Synthesis, structure and magnetic properties of a novel family of
 heterometallic nonanuclear Na(I)2Mn(III)6Ln(III) (Ln = Eu, Gd, Tb, Dy)
 complexes.
;
_journal_issue 16
_journal_name_full 'Dalton transactions (Cambridge, England : 2003)'
_journal_page_first 4155
_journal_page_last 4161
_journal_paper_doi 10.1039/c0dt01746a
_journal_volume 40
_journal_year 2011
_chemical_formula_sum 'C89 H87.5 Eu Mn6 N12.5 Na2 O30.5'
_chemical_formula_weight 2347.80
_chemical_name_systematic
;
?
;
_space_group_IT_number 2
_symmetry_cell_setting triclinic
_symmetry_space_group_name_Hall '-P 1'
_symmetry_space_group_name_H-M 'P -1'
_atom_sites_solution_hydrogens geom
_atom_sites_solution_primary direct
_atom_sites_solution_secondary difmap
_audit_creation_method SHELXL-97
_cell_angle_alpha 115.254(13)
_cell_angle_beta 102.58(2)
_cell_angle_gamma 105.467(17)
_cell_formula_units_Z 1
_cell_length_a 14.365(2)
_cell_length_b 14.473(2)
_cell_length_c 16.090(3)
_cell_measurement_reflns_used 8930
_cell_measurement_temperature 113(2)
_cell_measurement_theta_max 27.86
_cell_measurement_theta_min 1.732
_cell_volume 2696.7(11)
_computing_cell_refinement crystalclear
_computing_data_collection 'crystalclear(Rigaku/MSC Inc., 2005)'
_computing_data_reduction crystalclear
_computing_molecular_graphics 'Bruker SHELXTL'
_computing_publication_material 'Bruker SHELXTL'
_computing_structure_refinement 'SHELXL-97 (Sheldrick, 1997)'
_computing_structure_solution 'SHELXS-97 (Sheldrick, 1990)'
_diffrn_ambient_temperature 113(2)
_diffrn_detector_area_resol_mean 7.31
_diffrn_measured_fraction_theta_full 0.990
_diffrn_measured_fraction_theta_max 0.990
_diffrn_measurement_device_type 'rigaku saturn CCD area detector'
_diffrn_measurement_method '\w and \f scans'
_diffrn_radiation_monochromator confocal
_diffrn_radiation_source 'rotating anode'
_diffrn_radiation_type MoK\a
_diffrn_radiation_wavelength 0.71073
_diffrn_reflns_av_R_equivalents 0.0361
_diffrn_reflns_av_sigmaI/netI 0.0651
_diffrn_reflns_limit_h_max 17
_diffrn_reflns_limit_h_min -17
_diffrn_reflns_limit_k_max 17
_diffrn_reflns_limit_k_min -14
_diffrn_reflns_limit_l_max 19
_diffrn_reflns_limit_l_min -18
_diffrn_reflns_number 18531
_diffrn_reflns_theta_full 25.02
_diffrn_reflns_theta_max 25.02
_diffrn_reflns_theta_min 1.70
_diffrn_standards_decay_% 0
_diffrn_standards_interval_count 0
_diffrn_standards_interval_time 0
_diffrn_standards_number 0
_exptl_absorpt_coefficient_mu 1.337
_exptl_absorpt_correction_T_max 0.8779
_exptl_absorpt_correction_T_min 0.7758
_exptl_absorpt_correction_type multi-scan
_exptl_absorpt_process_details crystalclear
_exptl_crystal_colour black
_exptl_crystal_density_diffrn 1.446
_exptl_crystal_density_meas 0
_exptl_crystal_density_method 'not measured'
_exptl_crystal_description block
_exptl_crystal_F_000 1188
_exptl_crystal_size_max 0.20
_exptl_crystal_size_mid 0.14
_exptl_crystal_size_min 0.10
_refine_diff_density_max 0.975
_refine_diff_density_min -1.083
_refine_diff_density_rms 0.142
_refine_ls_extinction_method none
_refine_ls_goodness_of_fit_ref 1.066
_refine_ls_hydrogen_treatment constr
_refine_ls_matrix_type full
_refine_ls_number_parameters 724
_refine_ls_number_reflns 9435
_refine_ls_number_restraints 308
_refine_ls_restrained_S_all 1.064
_refine_ls_R_factor_all 0.0747
_refine_ls_R_factor_gt 0.0661
_refine_ls_shift/su_max 0.000
_refine_ls_shift/su_mean 0.000
_refine_ls_structure_factor_coef Fsqd
_refine_ls_weighting_details 'calc w=1/[\s^2^(Fo^2^)+(0.1073P)^2^+3.9940P] where P=(Fo^2^+2Fc^2^)/3'
_refine_ls_weighting_scheme calc
_refine_ls_wR_factor_gt 0.1853
_refine_ls_wR_factor_ref 0.1923
_reflns_number_gt 7933
_reflns_number_total 9435
_reflns_threshold_expression >2sigma(I)
_cod_data_source_file c0dt01746a.txt
_cod_data_source_block m100112b1
_cod_depositor_comments
;
The following automatic conversions were performed:
'_symmetry_cell_setting' value 'Triclinic' changed to 'triclinic'
according to '/home/saulius/struct/CIF-dictionaries/cif_core.dic'
dictionary named 'cif_core.dic' version 2.4.1 from
2010-06-29.

'_exptl_absorpt_correction_type' value 'MULTI-SCAN' changed
to 'multi-scan' according to
'/home/saulius/struct/CIF-dictionaries/cif_core.dic' dictionary named
'cif_core.dic' version 2.4.1 from 2010-06-29.

Automatic conversion script
Id: cif_fix_enum 1555 2011-01-17 13:19:09Z saulius 

2024-04-03
Z value and formula fixed to values more according to usual
chemical conventions.                 miguel
;
_cod_original_formula_weight 1173.90
_cod_original_formula_units_Z 2
_cod_original_cell_volume 2696.6(7)
_cod_original_sg_symbol_H-M P-1
_cod_original_formula_sum 'C44.50 H43.75 Eu0.50 Mn3 N6.25 Na O15.25'
_cod_database_code 7015584

loop_
_symmetry_equiv_pos_as_xyz
'x, y, z'
'-x, -y, -z'

loop_
_atom_site_label
_atom_site_type_symbol
_atom_site_fract_x
_atom_site_fract_y
_atom_site_fract_z
_atom_site_U_iso_or_equiv
_atom_site_adp_type
_atom_site_occupancy
_atom_site_symmetry_multiplicity
_atom_site_calc_flag
_atom_site_refinement_flags
_atom_site_disorder_assembly
_atom_site_disorder_group
Eu1 Eu 0.0000 0.0000 0.5000 0.03506(17) Uani 1 2 d S . .
Mn1 Mn 0.01116(6) 0.28502(7) 0.61147(6) 0.0307(2) Uani 1 1 d . . .
Mn2 Mn 0.22699(6) 0.26071(7) 0.65560(6) 0.0319(2) Uani 1 1 d . . .
Mn3 Mn -0.06746(7) -0.18541(7) 0.23634(6) 0.0327(2) Uani 1 1 d . . .
Na1 Na 0.1952(2) 0.46846(18) 0.85037(18) 0.0483(7) Uani 1 1 d . . .
O1 O 0.0806(3) 0.4410(3) 0.7076(3) 0.0452(11) Uani 1 1 d . . .
O2 O 0.2120(5) 0.6416(4) 0.8552(4) 0.0742(18) Uani 1 1 d . . .
O3 O -0.0660(3) 0.1324(3) 0.5069(3) 0.0296(8) Uani 1 1 d . . .
O4 O 0.3008(3) 0.4088(3) 0.7671(3) 0.0473(12) Uani 1 1 d . . .
O5 O 0.3766(4) 0.5594(4) 0.9551(4) 0.083(2) Uani 1 1 d . . .
O6 O 0.1662(3) 0.1147(3) 0.5390(3) 0.0344(9) Uani 1 1 d . . .
O7 O -0.1079(4) -0.3291(4) 0.1243(3) 0.0555(13) Uani 1 1 d . . .
O8 O -0.1493(4) -0.5362(4) 0.0059(4) 0.0650(16) Uani 1 1 d . . .
O9 O -0.0248(3) -0.0350(3) 0.3401(3) 0.0330(9) Uani 1 1 d . A .
O10 O 0.1000(4) -0.1536(5) 0.2770(5) 0.0652(15) Uani 1 1 d . B .
O11 O 0.1020(4) -0.2796(5) 0.3179(4) 0.0630(14) Uani 1 1 d . . .
O12 O -0.2200(4) -0.1967(5) 0.1711(4) 0.0664(15) Uani 1 1 d . . .
O13 O -0.3003(4) -0.1883(4) 0.2681(5) 0.0664(16) Uani 1 1 d . . .
O14 O 0.0999(3) 0.2400(3) 0.6797(3) 0.0336(9) Uani 1 1 d . . .
N1 N -0.0821(4) 0.3129(4) 0.5219(4) 0.0411(12) Uani 1 1 d . . .
N2 N 0.3422(4) 0.2839(5) 0.6070(5) 0.0477(14) Uani 1 1 d . . .
N3 N -0.0312(8) -0.1111(5) 0.1606(5) 0.086(3) Uani 1 1 d D . .
N4 N 0.1446(4) 0.3179(4) 0.5529(4) 0.0387(12) Uani 1 1 d . . .
N5 N 0.1934(4) 0.4115(5) 0.5744(4) 0.0477(14) Uani 1 1 d . . .
N6 N 0.2397(6) 0.5003(6) 0.5941(6) 0.075(2) Uani 1 1 d . . .
C1 C 0.0612(5) 0.5238(5) 0.7054(5) 0.0395(14) Uani 1 1 d . . .
C2 C 0.1291(6) 0.6345(5) 0.7853(6) 0.0498(17) Uani 1 1 d . . .
C3 C 0.1098(7) 0.7251(6) 0.7915(6) 0.063(2) Uani 1 1 d . . .
H3A H 0.1538 0.7966 0.8450 0.075 Uiso 1 1 calc R . .
C4 C 0.0257(8) 0.7106(6) 0.7191(7) 0.071(3) Uani 1 1 d . . .
H4A H 0.0124 0.7723 0.7255 0.085 Uiso 1 1 calc R . .
C5 C -0.0380(7) 0.6078(6) 0.6386(6) 0.058(2) Uani 1 1 d . . .
H5A H -0.0928 0.5999 0.5893 0.070 Uiso 1 1 calc R . .
C6 C -0.0210(5) 0.5112(5) 0.6293(5) 0.0406(15) Uani 1 1 d . . .
C7 C -0.0869(5) 0.4065(6) 0.5410(5) 0.0453(16) Uani 1 1 d . . .
H7A H -0.1376 0.4059 0.4934 0.054 Uiso 1 1 calc R . .
C8 C -0.1488(6) 0.2102(6) 0.4261(5) 0.062(2) Uani 1 1 d . . .
H8A H -0.1156 0.2021 0.3785 0.074 Uiso 1 1 calc R . .
H8B H -0.2154 0.2121 0.4000 0.074 Uiso 1 1 calc R . .
C9 C -0.1644(5) 0.1162(5) 0.4438(5) 0.0474(17) Uani 1 1 d . . .
H9A H -0.2145 0.1125 0.4753 0.057 Uiso 1 1 calc R . .
H9B H -0.1917 0.0463 0.3810 0.057 Uiso 1 1 calc R . .
C10 C 0.2979(10) 0.7477(8) 0.9175(11) 0.159(7) Uani 1 1 d . . .
H10A H 0.2826 0.8015 0.9038 0.238 Uiso 1 1 calc R . .
H10B H 0.3591 0.7421 0.9051 0.238 Uiso 1 1 calc R . .
H10C H 0.3100 0.7710 0.9859 0.238 Uiso 1 1 calc R . .
C11 C 0.4044(5) 0.4660(6) 0.8087(7) 0.065(2) Uani 1 1 d . . .
C12 C 0.4460(6) 0.5494(6) 0.9112(7) 0.082(3) Uani 1 1 d . . .
C13 C 0.5513(8) 0.6116(8) 0.9610(10) 0.128(6) Uani 1 1 d . . .
H13A H 0.5789 0.6624 1.0290 0.154 Uiso 1 1 calc R . .
C14 C 0.6169(9) 0.5977(9) 0.9081(11) 0.148(7) Uani 1 1 d . . .
H14A H 0.6875 0.6452 0.9416 0.178 Uiso 1 1 calc R . .
C15 C 0.5828(7) 0.5175(8) 0.8087(10) 0.114(5) Uani 1 1 d . . .
H15A H 0.6289 0.5082 0.7764 0.137 Uiso 1 1 calc R . .
C16 C 0.4696(5) 0.4477(6) 0.7567(8) 0.076(3) Uani 1 1 d . . .
C17 C 0.4349(6) 0.3614(6) 0.6564(7) 0.065(2) Uani 1 1 d . . .
H17A H 0.4819 0.3609 0.6248 0.078 Uiso 1 1 calc R . .
C18 C 0.3077(5) 0.1948(6) 0.5027(6) 0.0545(19) Uani 1 1 d . . .
H18A H 0.3672 0.1869 0.4859 0.065 Uiso 1 1 calc R . .
H18B H 0.2676 0.2110 0.4579 0.065 Uiso 1 1 calc R . .
C19 C 0.2407(5) 0.0898(6) 0.4963(5) 0.0473(17) Uani 1 1 d . . .
H19A H 0.2050 0.0292 0.4275 0.057 Uiso 1 1 calc R . .
H19B H 0.2837 0.0673 0.5326 0.057 Uiso 1 1 calc R . .
C20 C 0.4172(8) 0.6349(8) 1.0657(7) 0.115(5) Uani 1 1 d . . .
H20A H 0.4918 0.6610 1.0926 0.173 Uiso 1 1 calc R . .
H20B H 0.3870 0.5944 1.0942 0.173 Uiso 1 1 calc R . .
H20C H 0.3988 0.6977 1.0810 0.173 Uiso 1 1 calc R . .
C21 C -0.1058(5) -0.3540(6) 0.0353(5) 0.0483(18) Uani 1 1 d . A .
C22 C -0.1306(5) -0.4679(7) -0.0311(6) 0.060(2) Uani 1 1 d . . .
C23 C -0.1325(7) -0.4997(8) -0.1281(6) 0.080(3) Uani 1 1 d . . .
H23A H -0.1506 -0.5746 -0.1733 0.096 Uiso 1 1 calc R . .
C24 C -0.1086(10) -0.4238(9) -0.1563(7) 0.115(5) Uani 1 1 d . . .
H24A H -0.1081 -0.4474 -0.2197 0.138 Uiso 1 1 calc R . .
C25 C -0.0852(9) -0.3125(8) -0.0941(7) 0.099(4) Uani 1 1 d . A .
H25A H -0.0731 -0.2623 -0.1161 0.119 Uiso 1 1 calc R . .
C26 C -0.0800(6) -0.2771(7) 0.0033(5) 0.063(2) Uani 1 1 d . . .
C27 C -0.0436(9) -0.1612(7) 0.0690(6) 0.092(4) Uani 1 1 d . A .
H27A H -0.0267 -0.1159 0.0427 0.110 Uiso 1 1 calc R . .
C28 C 0.0400(10) 0.0093(8) 0.2282(8) 0.057(3) Uani 0.60 1 d PDU A 1
H28A H 0.0340 0.0499 0.1948 0.069 Uiso 0.60 1 d PR A 1
H28B H 0.1115 0.0213 0.2539 0.069 Uiso 0.60 1 d PR A 1
C28' C -0.0366(18) 0.0007(11) 0.2114(14) 0.059(4) Uani 0.40 1 d PDU A 2
H28C H -0.1065 -0.0071 0.1846 0.071 Uiso 0.40 1 d PR A 2
H28D H 0.0079 0.0498 0.1979 0.071 Uiso 0.40 1 d PR A 2
C29 C -0.0001(7) 0.0444(6) 0.3093(5) 0.064(2) Uani 1 1 d D . .
C30 C -0.1541(8) -0.6469(7) -0.0518(7) 0.095(4) Uani 1 1 d . . .
H30A H -0.1696 -0.6880 -0.0193 0.143 Uiso 1 1 calc R . .
H30B H -0.0881 -0.6416 -0.0578 0.143 Uiso 1 1 calc R . .
H30C H -0.2079 -0.6850 -0.1167 0.143 Uiso 1 1 calc R . .
C31 C 0.1440(5) -0.2017(6) 0.3050(5) 0.057(2) Uani 1 1 d D . .
C32 C 0.2576(4) -0.1811(7) 0.3303(7) 0.085(4) Uani 0.50 1 d PGDU B 1
C33 C 0.3148(6) -0.0929(7) 0.3228(6) 0.097(4) Uani 0.50 1 d PGU B 1
H33A H 0.2805 -0.0625 0.2927 0.116 Uiso 0.50 1 calc PR B 1
C34 C 0.4232(6) -0.0502(7) 0.3603(7) 0.114(4) Uani 0.50 1 d PGU B 1
H34A H 0.4615 0.0088 0.3553 0.137 Uiso 0.50 1 calc PR B 1
C35 C 0.4745(4) -0.0957(9) 0.4054(8) 0.117(4) Uani 0.50 1 d PGU B 1
H35A H 0.5471 -0.0671 0.4305 0.140 Uiso 0.50 1 calc PR B 1
C36 C 0.4173(8) -0.1838(10) 0.4129(8) 0.116(4) Uani 0.50 1 d PGU B 1
H36A H 0.4517 -0.2142 0.4430 0.140 Uiso 0.50 1 calc PR B 1
C37 C 0.3089(7) -0.2265(8) 0.3753(8) 0.105(4) Uani 0.50 1 d PGU B 1
H37A H 0.2706 -0.2855 0.3803 0.126 Uiso 0.50 1 calc PR B 1
C32' C 0.2601(4) -0.1525(8) 0.3230(6) 0.085(4) Uani 0.50 1 d PGDU B 2
C33' C 0.3091(8) -0.0648(8) 0.3112(7) 0.106(4) Uani 0.50 1 d PGU B 2
H33B H 0.2704 -0.0320 0.2886 0.127 Uiso 0.50 1 calc PR B 2
C34' C 0.4159(8) -0.0262(8) 0.3329(9) 0.121(4) Uani 0.50 1 d PGU B 2
H34B H 0.4487 0.0325 0.3250 0.146 Uiso 0.50 1 calc PR B 2
C35' C 0.4737(5) -0.0752(9) 0.3666(9) 0.125(4) Uani 0.50 1 d PGU B 2
H35B H 0.5452 -0.0493 0.3811 0.150 Uiso 0.50 1 calc PR B 2
C36' C 0.4247(5) -0.1629(8) 0.3784(7) 0.118(4) Uani 0.50 1 d PGU B 2
H36B H 0.4634 -0.1957 0.4009 0.142 Uiso 0.50 1 calc PR B 2
C37' C 0.3179(6) -0.2015(6) 0.3567(6) 0.106(4) Uani 0.50 1 d PGU B 2
H37B H 0.2851 -0.2602 0.3646 0.127 Uiso 0.50 1 calc PR B 2
C38 C -0.2813(5) -0.1737(5) 0.2106(4) 0.0390(16) Uani 1 1 d U . .
C39 C -0.3341(5) -0.1062(6) 0.1771(6) 0.0538(19) Uani 1 1 d . . .
C40 C -0.3145(7) -0.0813(7) 0.1045(7) 0.074(2) Uani 1 1 d . . .
H40A H -0.2672 -0.1027 0.0782 0.089 Uiso 1 1 calc R . .
C41 C -0.3632(8) -0.0268(8) 0.0725(8) 0.085(3) Uani 1 1 d . . .
H41A H -0.3489 -0.0123 0.0246 0.101 Uiso 1 1 calc R . .
C42 C -0.4314(10) 0.0061(10) 0.1093(10) 0.097(4) Uani 1 1 d . . .
H42A H -0.4637 0.0439 0.0875 0.116 Uiso 1 1 calc R . .
C43 C -0.4526(9) -0.0155(10) 0.1767(12) 0.121(5) Uani 1 1 d . . .
H43A H -0.4998 0.0082 0.2017 0.145 Uiso 1 1 calc R . .
C44 C -0.4043(7) -0.0756(8) 0.2137(8) 0.079(3) Uani 1 1 d . . .
H44A H -0.4213 -0.0918 0.2599 0.094 Uiso 1 1 calc R . .
O15 O 0.8957(14) 1.0267(13) 1.0222(13) 0.097(5) Uani 0.50 1 d PU C 1
O16 O 0.842(3) 1.018(3) 0.970(3) 0.068(8) Uani 0.20 1 d PU D 2
O16A O 0.767(4) 1.009(4) 0.919(3) 0.115(13) Uani 0.20 1 d PU E 3
O16B O 0.840(5) 0.948(6) 0.932(5) 0.075(17) Uani 0.10 1 d PU E 3
O17 O 0.478(2) 0.719(2) 0.740(2) 0.102(9) Uani 0.25 1 d PU . .
N7 N 0.773(3) 0.762(3) 0.718(3) 0.116(13) Uani 0.25 1 d PDU . .
C45 C 0.729(2) 0.672(2) 0.659(2) 0.054(7) Uani 0.25 1 d PDU . .
C46 C 0.661(4) 0.549(3) 0.591(3) 0.113(15) Uani 0.25 1 d PDU . .

loop_
_atom_site_aniso_label
_atom_site_aniso_U_11
_atom_site_aniso_U_22
_atom_site_aniso_U_33
_atom_site_aniso_U_23
_atom_site_aniso_U_13
_atom_site_aniso_U_12
Eu1 0.0322(3) 0.0328(3) 0.0324(3) 0.0150(2) 0.00300(18) 0.0132(2)
Mn1 0.0347(5) 0.0162(4) 0.0243(4) 0.0032(3) -0.0056(4) 0.0131(4)
Mn2 0.0259(4) 0.0192(4) 0.0306(5) 0.0063(4) -0.0048(4) 0.0053(4)
Mn3 0.0437(5) 0.0221(4) 0.0176(4) 0.0012(4) 0.0021(4) 0.0164(4)
Na1 0.0530(15) 0.0199(11) 0.0348(13) -0.0026(10) -0.0142(11) 0.0170(11)
O1 0.056(3) 0.0170(19) 0.035(2) 0.0041(18) -0.011(2) 0.016(2)
O2 0.083(4) 0.015(2) 0.066(4) 0.000(2) -0.017(3) 0.012(2)
O3 0.0298(19) 0.0230(19) 0.0203(19) 0.0051(16) -0.0039(15) 0.0105(17)
O4 0.034(2) 0.026(2) 0.045(3) 0.005(2) -0.014(2) 0.0067(19)
O5 0.057(3) 0.043(3) 0.055(3) -0.025(3) -0.039(3) 0.022(3)
O6 0.031(2) 0.024(2) 0.036(2) 0.0088(18) 0.0078(18) 0.0080(17)
O7 0.088(4) 0.032(2) 0.027(2) 0.002(2) 0.012(2) 0.029(3)
O8 0.078(4) 0.034(3) 0.039(3) -0.012(2) -0.003(3) 0.036(3)
O9 0.041(2) 0.025(2) 0.0214(19) 0.0051(17) 0.0041(17) 0.0145(18)
O10 0.062(3) 0.057(3) 0.088(4) 0.035(3) 0.036(3) 0.038(3)
O11 0.075(4) 0.061(3) 0.037(3) 0.006(3) 0.016(3) 0.044(3)
O12 0.059(3) 0.058(3) 0.061(3) 0.023(3) 0.000(3) 0.024(3)
O13 0.048(3) 0.039(3) 0.084(4) 0.026(3) -0.008(3) 0.014(2)
O14 0.032(2) 0.034(2) 0.032(2) 0.0163(19) 0.0027(17) 0.0183(19)
N1 0.048(3) 0.032(3) 0.034(3) 0.011(2) 0.002(2) 0.023(3)
N2 0.031(3) 0.037(3) 0.062(4) 0.023(3) 0.007(3) 0.008(3)
N3 0.159(8) 0.040(4) 0.039(4) 0.015(3) 0.041(5) 0.017(4)
N4 0.035(3) 0.030(3) 0.042(3) 0.018(2) 0.002(2) 0.011(2)
N5 0.044(3) 0.043(4) 0.048(3) 0.028(3) 0.002(3) 0.011(3)
N6 0.066(4) 0.054(4) 0.089(5) 0.050(4) 0.006(4) -0.002(4)
C1 0.055(4) 0.024(3) 0.037(3) 0.014(3) 0.012(3) 0.022(3)
C2 0.069(5) 0.023(3) 0.052(4) 0.017(3) 0.017(4) 0.021(3)
C3 0.099(6) 0.021(3) 0.067(5) 0.021(3) 0.033(5) 0.027(4)
C4 0.128(8) 0.036(4) 0.071(6) 0.035(4) 0.039(6) 0.053(5)
C5 0.096(6) 0.052(4) 0.058(5) 0.041(4) 0.032(4) 0.051(5)
C6 0.062(4) 0.030(3) 0.044(4) 0.022(3) 0.024(3) 0.029(3)
C7 0.057(4) 0.047(4) 0.039(4) 0.025(3) 0.010(3) 0.034(3)
C8 0.061(5) 0.048(4) 0.043(4) 0.010(3) -0.015(3) 0.028(4)
C9 0.039(3) 0.035(3) 0.032(3) 0.004(3) -0.012(3) 0.009(3)
C10 0.112(9) 0.035(5) 0.175(13) 0.007(7) -0.071(9) -0.001(6)
C11 0.033(4) 0.024(3) 0.082(6) 0.007(4) -0.016(4) 0.002(3)
C12 0.046(4) 0.032(4) 0.082(6) -0.016(4) -0.025(4) 0.015(4)
C13 0.050(5) 0.059(6) 0.127(10) -0.036(6) -0.040(6) 0.020(5)
C14 0.050(6) 0.046(6) 0.172(13) -0.028(7) -0.045(7) -0.009(5)
C15 0.035(4) 0.057(6) 0.165(12) 0.016(7) 0.002(6) -0.002(4)
C16 0.026(4) 0.035(4) 0.109(7) 0.018(5) -0.012(4) -0.005(3)
C17 0.038(4) 0.043(4) 0.095(7) 0.032(5) 0.009(4) 0.007(4)
C18 0.033(3) 0.058(5) 0.060(5) 0.024(4) 0.017(3) 0.013(3)
C19 0.039(3) 0.039(4) 0.047(4) 0.009(3) 0.015(3) 0.016(3)
C20 0.090(7) 0.060(6) 0.068(6) -0.036(5) -0.052(5) 0.039(5)
C21 0.044(4) 0.044(4) 0.022(3) -0.007(3) 0.005(3) 0.018(3)
C22 0.035(4) 0.046(4) 0.046(4) -0.015(4) 0.006(3) 0.017(3)
C23 0.079(6) 0.056(5) 0.051(5) -0.015(4) 0.032(5) 0.018(5)
C24 0.134(10) 0.079(7) 0.061(6) -0.010(5) 0.069(7) -0.002(7)
C25 0.120(8) 0.072(6) 0.050(5) 0.001(5) 0.050(6) -0.001(6)
C26 0.070(5) 0.055(5) 0.032(4) 0.001(3) 0.024(4) 0.013(4)
C27 0.147(9) 0.046(5) 0.036(4) 0.004(4) 0.041(5) 0.000(6)
C28 0.066(6) 0.046(5) 0.051(5) 0.022(4) 0.025(5) 0.015(5)
C28' 0.079(7) 0.044(6) 0.050(7) 0.025(5) 0.021(6) 0.018(6)
C29 0.114(7) 0.027(3) 0.036(4) 0.015(3) 0.028(4) 0.010(4)
C30 0.113(8) 0.043(5) 0.062(6) -0.020(4) -0.004(5) 0.050(5)
C31 0.076(5) 0.046(4) 0.034(4) 0.000(3) 0.021(4) 0.038(4)
C32 0.073(5) 0.098(5) 0.103(5) 0.047(4) 0.044(4) 0.060(4)
C33 0.083(5) 0.108(5) 0.112(5) 0.053(4) 0.051(4) 0.053(4)
C34 0.098(5) 0.119(5) 0.126(5) 0.063(4) 0.043(5) 0.049(4)
C35 0.103(5) 0.123(6) 0.128(6) 0.070(5) 0.039(5) 0.046(5)
C36 0.097(5) 0.123(6) 0.126(6) 0.059(5) 0.035(5) 0.057(5)
C37 0.089(5) 0.113(5) 0.118(6) 0.054(4) 0.034(5) 0.061(5)
C32' 0.076(5) 0.093(5) 0.105(5) 0.047(4) 0.048(4) 0.054(4)
C33' 0.090(5) 0.110(6) 0.121(5) 0.051(4) 0.052(5) 0.048(5)
C34' 0.103(5) 0.121(6) 0.132(6) 0.059(5) 0.044(5) 0.046(5)
C35' 0.109(5) 0.124(6) 0.135(6) 0.066(5) 0.035(5) 0.050(5)
C36' 0.102(5) 0.119(5) 0.130(5) 0.062(4) 0.031(5) 0.054(5)
C37' 0.089(5) 0.110(5) 0.119(5) 0.051(4) 0.035(4) 0.057(4)
C38 0.024(3) 0.037(3) 0.011(3) -0.007(2) -0.004(2) -0.008(3)
C39 0.049(4) 0.034(4) 0.052(4) 0.013(3) -0.008(3) 0.019(3)
C40 0.084(6) 0.060(5) 0.065(6) 0.033(5) 0.008(5) 0.026(5)
C41 0.089(7) 0.080(7) 0.098(8) 0.058(6) 0.019(6) 0.044(6)
C42 0.116(9) 0.097(8) 0.110(9) 0.079(8) 0.027(7) 0.058(7)
C43 0.092(8) 0.093(9) 0.161(13) 0.046(9) 0.022(8) 0.069(7)
C44 0.082(6) 0.063(5) 0.083(7) 0.033(5) 0.016(5) 0.040(5)
O15 0.120(9) 0.081(7) 0.097(8) 0.055(7) 0.047(7) 0.027(6)
O16 0.065(11) 0.067(12) 0.072(12) 0.034(9) 0.027(9) 0.027(8)
O16A 0.118(15) 0.121(16) 0.108(15) 0.058(11) 0.062(11) 0.040(10)
O16B 0.079(19) 0.076(19) 0.076(19) 0.047(13) 0.030(12) 0.025(11)
O17 0.097(12) 0.087(12) 0.116(13) 0.042(9) 0.044(9) 0.043(9)
N7 0.118(16) 0.122(16) 0.116(16) 0.066(11) 0.042(10) 0.052(10)
C45 0.056(10) 0.065(11) 0.052(10) 0.038(8) 0.021(8) 0.030(8)
C46 0.107(17) 0.121(18) 0.104(17) 0.044(11) 0.059(12) 0.045(11)

loop_
_atom_type_symbol
_atom_type_description
_atom_type_scat_dispersion_real
_atom_type_scat_dispersion_imag
_atom_type_scat_source
C C 0.0033 0.0016 'International Tables Vol C Tables 4.2.6.8 and 6.1.1.4'
H H 0.0000 0.0000 'International Tables Vol C Tables 4.2.6.8 and 6.1.1.4'
Eu Eu -0.1578 3.6682 'International Tables Vol C Tables 4.2.6.8 and 6.1.1.4'
Mn Mn 0.3368 0.7283 'International Tables Vol C Tables 4.2.6.8 and 6.1.1.4'
N N 0.0061 0.0033 'International Tables Vol C Tables 4.2.6.8 and 6.1.1.4'
O O 0.0106 0.0060 'International Tables Vol C Tables 4.2.6.8 and 6.1.1.4'
Na Na 0.0362 0.0249 'International Tables Vol C Tables 4.2.6.8 and 6.1.1.4'

loop_
_geom_angle_atom_site_label_1
_geom_angle_atom_site_label_2
_geom_angle_atom_site_label_3
_geom_angle
_geom_angle_site_symmetry_1
_geom_angle_site_symmetry_3
_geom_angle_publ_flag
O6 Eu1 O6 180.0 . 2_556 ?
O6 Eu1 O9 84.39(14) . . ?
O6 Eu1 O9 95.61(14) 2_556 . ?
O6 Eu1 O9 95.61(14) . 2_556 ?
O6 Eu1 O9 84.39(14) 2_556 2_556 ?
O9 Eu1 O9 180.0 . 2_556 ?
O6 Eu1 O3 93.59(14) . . ?
O6 Eu1 O3 86.41(14) 2_556 . ?
O9 Eu1 O3 82.15(13) . . ?
O9 Eu1 O3 97.85(13) 2_556 . ?
O6 Eu1 O3 86.41(14) . 2_556 ?
O6 Eu1 O3 93.59(14) 2_556 2_556 ?
O9 Eu1 O3 97.85(13) . 2_556 ?
O9 Eu1 O3 82.15(13) 2_556 2_556 ?
O3 Eu1 O3 180.0 . 2_556 ?
O6 Eu1 O14 119.80(13) . 2_556 ?
O6 Eu1 O14 60.20(13) 2_556 2_556 ?
O9 Eu1 O14 58.57(12) . 2_556 ?
O9 Eu1 O14 121.43(12) 2_556 2_556 ?
O3 Eu1 O14 122.05(11) . 2_556 ?
O3 Eu1 O14 57.95(11) 2_556 2_556 ?
O6 Eu1 O14 60.20(13) . . ?
O6 Eu1 O14 119.80(13) 2_556 . ?
O9 Eu1 O14 121.43(12) . . ?
O9 Eu1 O14 58.57(12) 2_556 . ?
O3 Eu1 O14 57.95(11) . . ?
O3 Eu1 O14 122.05(11) 2_556 . ?
O14 Eu1 O14 180.0 2_556 . ?
O6 Eu1 Mn2 28.01(10) . . ?
O6 Eu1 Mn2 151.99(10) 2_556 . ?
O9 Eu1 Mn2 103.93(10) . . ?
O9 Eu1 Mn2 76.07(10) 2_556 . ?
O3 Eu1 Mn2 76.76(9) . . ?
O3 Eu1 Mn2 103.24(9) 2_556 . ?
O14 Eu1 Mn2 147.75(7) 2_556 . ?
O14 Eu1 Mn2 32.25(7) . . ?
O6 Eu1 Mn2 151.99(10) . 2_556 ?
O6 Eu1 Mn2 28.01(10) 2_556 2_556 ?
O9 Eu1 Mn2 76.07(10) . 2_556 ?
O9 Eu1 Mn2 103.93(10) 2_556 2_556 ?
O3 Eu1 Mn2 103.24(9) . 2_556 ?
O3 Eu1 Mn2 76.76(9) 2_556 2_556 ?
O14 Eu1 Mn2 32.25(7) 2_556 2_556 ?
O14 Eu1 Mn2 147.75(7) . 2_556 ?
Mn2 Eu1 Mn2 180.0 . 2_556 ?
O6 Eu1 Mn3 98.54(11) . . ?
O6 Eu1 Mn3 81.46(11) 2_556 . ?
O9 Eu1 Mn3 27.48(9) . . ?
O9 Eu1 Mn3 152.52(10) 2_556 . ?
O3 Eu1 Mn3 104.61(9) . . ?
O3 Eu1 Mn3 75.39(9) 2_556 . ?
O14 Eu1 Mn3 31.67(7) 2_556 . ?
O14 Eu1 Mn3 148.33(7) . . ?
Mn2 Eu1 Mn3 124.18(3) . . ?
Mn2 Eu1 Mn3 55.82(3) 2_556 . ?
O6 Eu1 Mn3 81.46(11) . 2_556 ?
O6 Eu1 Mn3 98.54(11) 2_556 2_556 ?
O9 Eu1 Mn3 152.52(9) . 2_556 ?
O9 Eu1 Mn3 27.48(10) 2_556 2_556 ?
O3 Eu1 Mn3 75.39(9) . 2_556 ?
O3 Eu1 Mn3 104.61(9) 2_556 2_556 ?
O14 Eu1 Mn3 148.33(7) 2_556 2_556 ?
O14 Eu1 Mn3 31.67(7) . 2_556 ?
Mn2 Eu1 Mn3 55.82(3) . 2_556 ?
Mn2 Eu1 Mn3 124.18(3) 2_556 2_556 ?
Mn3 Eu1 Mn3 180.0 . 2_556 ?
O1 Mn1 O3 174.40(17) . . ?
O1 Mn1 O14 96.12(17) . . ?
O3 Mn1 O14 89.41(16) . . ?
O1 Mn1 N1 91.04(19) . . ?
O3 Mn1 N1 83.38(19) . . ?
O14 Mn1 N1 171.3(2) . . ?
O1 Mn1 O11 87.0(2) . 2_556 ?
O3 Mn1 O11 93.09(19) . 2_556 ?
O14 Mn1 O11 98.2(2) . 2_556 ?
N1 Mn1 O11 87.0(2) . 2_556 ?
O1 Mn1 N4 84.9(2) . . ?
O3 Mn1 N4 95.03(18) . . ?
O14 Mn1 N4 82.50(17) . . ?
N1 Mn1 N4 93.3(2) . . ?
O11 Mn1 N4 171.9(2) 2_556 . ?
O1 Mn1 Mn2 90.27(14) . . ?
O3 Mn1 Mn2 93.83(12) . . ?
O14 Mn1 Mn2 34.32(12) . . ?
N1 Mn1 Mn2 141.22(17) . . ?
O11 Mn1 Mn2 131.81(15) 2_556 . ?
N4 Mn1 Mn2 48.22(12) . . ?
O1 Mn1 Na1 39.24(13) . . ?
O3 Mn1 Na1 146.35(12) . . ?
O14 Mn1 Na1 57.77(13) . . ?
N1 Mn1 Na1 129.94(15) . . ?
O11 Mn1 Na1 85.31(15) 2_556 . ?
N4 Mn1 Na1 88.28(14) . . ?
Mn2 Mn1 Na1 63.96(5) . . ?
O1 Mn1 Eu1 151.74(13) . . ?
O3 Mn1 Eu1 33.42(11) . . ?
O14 Mn1 Eu1 56.86(12) . . ?
N1 Mn1 Eu1 115.26(15) . . ?
O11 Mn1 Eu1 103.73(16) 2_556 . ?
N4 Mn1 Eu1 83.51(13) . . ?
Mn2 Mn1 Eu1 62.97(3) . . ?
Na1 Mn1 Eu1 114.63(5) . . ?
O4 Mn2 O6 173.4(2) . . ?
O4 Mn2 O14 94.00(19) . . ?
O6 Mn2 O14 92.50(17) . . ?
O4 Mn2 N2 89.7(2) . . ?
O6 Mn2 N2 83.8(2) . . ?
O14 Mn2 N2 168.0(2) . . ?
O4 Mn2 O13 93.4(2) . 2_556 ?
O6 Mn2 O13 86.3(2) . 2_556 ?
O14 Mn2 O13 101.3(2) . 2_556 ?
N2 Mn2 O13 89.8(2) . 2_556 ?
O4 Mn2 N4 93.56(19) . . ?
O6 Mn2 N4 86.42(18) . . ?
O14 Mn2 N4 81.54(17) . . ?
N2 Mn2 N4 86.9(2) . . ?
O13 Mn2 N4 172.3(2) 2_556 . ?
O4 Mn2 Mn1 93.60(14) . . ?
O6 Mn2 Mn1 91.22(12) . . ?
O14 Mn2 Mn1 34.37(11) . . ?
N2 Mn2 Mn1 134.07(17) . . ?
O13 Mn2 Mn1 135.50(17) 2_556 . ?
N4 Mn2 Mn1 47.21(13) . . ?
O4 Mn2 Na1 37.88(15) . . ?
O6 Mn2 Na1 148.55(13) . . ?
O14 Mn2 Na1 56.17(13) . . ?
N2 Mn2 Na1 126.23(18) . . ?
O13 Mn2 Na1 101.38(19) 2_556 . ?
N4 Mn2 Na1 86.19(14) . . ?
Mn1 Mn2 Na1 61.89(5) . . ?
O4 Mn2 Eu1 152.59(15) . . ?
O6 Mn2 Eu1 33.97(12) . . ?
O14 Mn2 Eu1 58.63(12) . . ?
N2 Mn2 Eu1 117.46(17) . . ?
O13 Mn2 Eu1 90.72(13) 2_556 . ?
N4 Mn2 Eu1 84.61(12) . . ?
Mn1 Mn2 Eu1 65.25(3) . . ?
Na1 Mn2 Eu1 114.80(5) . . ?
O7 Mn3 O9 174.1(2) . . ?
O7 Mn3 O14 95.08(19) . 2_556 ?
O9 Mn3 O14 90.81(17) . 2_556 ?
O7 Mn3 N3 91.4(2) . . ?
O9 Mn3 N3 82.7(2) . . ?
O14 Mn3 N3 173.4(2) 2_556 . ?
O7 Mn3 O12 87.0(2) . . ?
O9 Mn3 O12 91.7(2) . . ?
O14 Mn3 O12 96.6(2) 2_556 . ?
N3 Mn3 O12 82.7(3) . . ?
O7 Mn3 O10 92.3(2) . . ?
O9 Mn3 O10 87.31(19) . . ?
O14 Mn3 O10 99.86(19) 2_556 . ?
N3 Mn3 O10 80.9(3) . . ?
O12 Mn3 O10 163.5(2) . . ?
O7 Mn3 Na1 38.63(16) . 2_556 ?
O9 Mn3 Na1 147.00(13) . 2_556 ?
O14 Mn3 Na1 57.20(13) 2_556 2_556 ?
N3 Mn3 Na1 129.03(18) . 2_556 ?
O12 Mn3 Na1 84.87(16) . 2_556 ?
O10 Mn3 Na1 104.69(15) . 2_556 ?
O7 Mn3 Eu1 151.72(15) . . ?
O9 Mn3 Eu1 34.15(12) . . ?
O14 Mn3 Eu1 57.63(12) 2_556 . ?
N3 Mn3 Eu1 116.09(17) . . ?
O12 Mn3 Eu1 102.29(17) . . ?
O10 Mn3 Eu1 86.04(16) . . ?
Na1 Mn3 Eu1 114.83(6) 2_556 . ?
O1 Na1 O7 105.9(2) . 2_556 ?
O1 Na1 O4 90.97(19) . . ?
O7 Na1 O4 108.14(19) 2_556 . ?
O1 Na1 O5 141.7(3) . . ?
O7 Na1 O5 110.5(2) 2_556 . ?
O4 Na1 O5 66.8(2) . . ?
O1 Na1 O8 115.4(2) . 2_556 ?
O7 Na1 O8 66.0(2) 2_556 2_556 ?
O4 Na1 O8 153.6(2) . 2_556 ?
O5 Na1 O8 90.5(2) . 2_556 ?
O1 Na1 O2 67.19(17) . . ?
O7 Na1 O2 147.4(2) 2_556 . ?
O4 Na1 O2 103.9(2) . . ?
O5 Na1 O2 87.5(2) . . ?
O8 Na1 O2 87.6(2) 2_556 . ?
O1 Na1 O14 64.64(13) . . ?
O7 Na1 O14 63.65(14) 2_556 . ?
O4 Na1 O14 63.10(14) . . ?
O5 Na1 O14 122.79(18) . . ?
O8 Na1 O14 126.59(19) 2_556 . ?
O2 Na1 O14 129.43(18) . . ?
O1 Na1 Mn1 31.35(10) . . ?
O7 Na1 Mn1 81.86(13) 2_556 . ?
O4 Na1 Mn1 79.54(12) . . ?
O5 Na1 Mn1 146.2(2) . . ?
O8 Na1 Mn1 122.80(16) 2_556 . ?
O2 Na1 Mn1 98.31(15) . . ?
O14 Na1 Mn1 33.82(8) . . ?
O1 Na1 Mn3 88.63(12) . 2_556 ?
O7 Na1 Mn3 30.77(11) 2_556 2_556 ?
O4 Na1 Mn3 83.44(12) . 2_556 ?
O5 Na1 Mn3 117.47(17) . 2_556 ?
O8 Na1 Mn3 96.32(17) 2_556 2_556 ?
O2 Na1 Mn3 154.57(16) . 2_556 ?
O14 Na1 Mn3 33.33(8) . 2_556 ?
Mn1 Na1 Mn3 58.57(5) . 2_556 ?
O1 Na1 Mn2 75.85(13) . . ?
O7 Na1 Mn2 87.30(13) 2_556 . ?
O4 Na1 Mn2 30.04(10) . . ?
O5 Na1 Mn2 94.01(17) . . ?
O8 Na1 Mn2 152.75(17) 2_556 . ?
O2 Na1 Mn2 119.38(19) . . ?
O14 Na1 Mn2 33.09(8) . . ?
Mn1 Na1 Mn2 54.15(4) . . ?
Mn3 Na1 Mn2 57.94(4) 2_556 . ?
C1 O1 Mn1 128.7(4) . . ?
C1 O1 Na1 121.2(4) . . ?
Mn1 O1 Na1 109.41(19) . . ?
C2 O2 C10 116.6(7) . . ?
C2 O2 Na1 115.6(4) . . ?
C10 O2 Na1 127.7(6) . . ?
C9 O3 Mn1 111.3(3) . . ?
C9 O3 Eu1 128.9(3) . . ?
Mn1 O3 Eu1 119.71(17) . . ?
C11 O4 Mn2 125.9(5) . . ?
C11 O4 Na1 120.6(5) . . ?
Mn2 O4 Na1 112.1(2) . . ?
C12 O5 C20 118.4(7) . . ?
C12 O5 Na1 117.8(4) . . ?
C20 O5 Na1 123.6(6) . . ?
C19 O6 Mn2 112.1(3) . . ?
C19 O6 Eu1 129.4(3) . . ?
Mn2 O6 Eu1 118.02(19) . . ?
C21 O7 Mn3 128.0(5) . . ?
C21 O7 Na1 120.5(4) . 2_556 ?
Mn3 O7 Na1 110.6(2) . 2_556 ?
C22 O8 C30 117.1(7) . . ?
C22 O8 Na1 115.9(4) . 2_556 ?
C30 O8 Na1 126.4(6) . 2_556 ?
C29 O9 Mn3 113.2(4) . . ?
C29 O9 Eu1 127.9(3) . . ?
Mn3 O9 Eu1 118.36(19) . . ?
C31 O10 Mn3 127.8(5) . . ?
C31 O11 Mn1 125.4(4) . 2_556 ?
C38 O12 Mn3 129.1(5) . . ?
C38 O13 Mn2 126.3(6) . 2_556 ?
Mn3 O14 Mn2 124.3(2) 2_556 . ?
Mn3 O14 Mn1 124.3(2) 2_556 . ?
Mn2 O14 Mn1 111.31(19) . . ?
Mn3 O14 Na1 89.47(15) 2_556 . ?
Mn2 O14 Na1 90.74(15) . . ?
Mn1 O14 Na1 88.42(15) . . ?
Mn3 O14 Eu1 90.70(14) 2_556 . ?
Mn2 O14 Eu1 89.11(14) . . ?
Mn1 O14 Eu1 91.54(14) . . ?
Na1 O14 Eu1 179.82(18) . . ?
C7 N1 C8 121.3(6) . . ?
C7 N1 Mn1 127.0(5) . . ?
C8 N1 Mn1 111.7(4) . . ?
C17 N2 C18 122.7(7) . . ?
C17 N2 Mn2 127.3(6) . . ?
C18 N2 Mn2 110.0(4) . . ?
C27 N3 C28 120.5(7) . . ?
C27 N3 C28' 122.3(11) . . ?
C28 N3 C28' 40.4(9) . . ?
C27 N3 Mn3 125.7(6) . . ?
C28 N3 Mn3 111.6(6) . . ?
C28' N3 Mn3 106.5(8) . . ?
N5 N4 Mn1 118.9(5) . . ?
N5 N4 Mn2 114.2(4) . . ?
Mn1 N4 Mn2 84.57(17) . . ?
N6 N5 N4 179.5(7) . . ?
O1 C1 C6 124.8(6) . . ?
O1 C1 C2 117.4(6) . . ?
C6 C1 C2 117.7(6) . . ?
C3 C2 O2 124.3(7) . . ?
C3 C2 C1 120.8(7) . . ?
O2 C2 C1 114.9(5) . . ?
C2 C3 C4 120.6(7) . . ?
C2 C3 H3A 119.7 . . ?
C4 C3 H3A 119.7 . . ?
C5 C4 C3 121.1(7) . . ?
C5 C4 H4A 119.5 . . ?
C3 C4 H4A 119.5 . . ?
C4 C5 C6 120.2(7) . . ?
C4 C5 H5A 119.9 . . ?
C6 C5 H5A 119.9 . . ?
C1 C6 C7 122.9(6) . . ?
C1 C6 C5 119.5(6) . . ?
C7 C6 C5 117.6(6) . . ?
N1 C7 C6 125.1(6) . . ?
N1 C7 H7A 117.4 . . ?
C6 C7 H7A 117.4 . . ?
N1 C8 C9 106.9(6) . . ?
N1 C8 H8A 110.3 . . ?
C9 C8 H8A 110.3 . . ?
N1 C8 H8B 110.3 . . ?
C9 C8 H8B 110.3 . . ?
H8A C8 H8B 108.6 . . ?
O3 C9 C8 109.3(5) . . ?
O3 C9 H9A 109.8 . . ?
C8 C9 H9A 109.8 . . ?
O3 C9 H9B 109.8 . . ?
C8 C9 H9B 109.8 . . ?
H9A C9 H9B 108.3 . . ?
O2 C10 H10A 109.5 . . ?
O2 C10 H10B 109.5 . . ?
H10A C10 H10B 109.5 . . ?
O2 C10 H10C 109.5 . . ?
H10A C10 H10C 109.5 . . ?
H10B C10 H10C 109.5 . . ?
O4 C11 C16 123.3(7) . . ?
O4 C11 C12 116.1(8) . . ?
C16 C11 C12 120.7(7) . . ?
O5 C12 C13 123.3(10) . . ?
O5 C12 C11 116.1(7) . . ?
C13 C12 C11 120.5(11) . . ?
C12 C13 C14 119.1(11) . . ?
C12 C13 H13A 120.5 . . ?
C14 C13 H13A 120.5 . . ?
C15 C14 C13 123.8(9) . . ?
C15 C14 H14A 118.1 . . ?
C13 C14 H14A 118.1 . . ?
C14 C15 C16 116.6(11) . . ?
C14 C15 H15A 121.7 . . ?
C16 C15 H15A 121.7 . . ?
C11 C16 C17 123.9(6) . . ?
C11 C16 C15 119.2(9) . . ?
C17 C16 C15 116.8(10) . . ?
N2 C17 C16 123.6(8) . . ?
N2 C17 H17A 118.2 . . ?
C16 C17 H17A 118.2 . . ?
N2 C18 C19 104.7(6) . . ?
N2 C18 H18A 110.8 . . ?
C19 C18 H18A 110.8 . . ?
N2 C18 H18B 110.8 . . ?
C19 C18 H18B 110.8 . . ?
H18A C18 H18B 108.9 . . ?
O6 C19 C18 107.5(5) . . ?
O6 C19 H19A 110.2 . . ?
C18 C19 H19A 110.2 . . ?
O6 C19 H19B 110.2 . . ?
C18 C19 H19B 110.2 . . ?
H19A C19 H19B 108.5 . . ?
O5 C20 H20A 109.5 . . ?
O5 C20 H20B 109.5 . . ?
H20A C20 H20B 109.5 . . ?
O5 C20 H20C 109.5 . . ?
H20A C20 H20C 109.5 . . ?
H20B C20 H20C 109.5 . . ?
O7 C21 C26 125.6(6) . . ?
O7 C21 C22 115.7(7) . . ?
C26 C21 C22 118.7(7) . . ?
O8 C22 C21 115.7(7) . . ?
O8 C22 C23 126.3(7) . . ?
C21 C22 C23 118.1(9) . . ?
C24 C23 C22 121.5(8) . . ?
C24 C23 H23A 119.3 . . ?
C22 C23 H23A 119.3 . . ?
C23 C24 C25 122.1(9) . . ?
C23 C24 H24A 119.0 . . ?
C25 C24 H24A 119.0 . . ?
C24 C25 C26 118.2(10) . . ?
C24 C25 H25A 120.9 . . ?
C26 C25 H25A 120.9 . . ?
C25 C26 C27 117.2(8) . . ?
C25 C26 C21 121.3(8) . . ?
C27 C26 C21 121.4(7) . . ?
N3 C27 C26 127.5(8) . . ?
N3 C27 H27A 116.2 . . ?
C26 C27 H27A 116.2 . . ?
C29 C28 N3 102.7(7) . . ?
C29 C28 H28A 110.7 . . ?
N3 C28 H28A 110.4 . . ?
C29 C28 H28B 110.7 . . ?
N3 C28 H28B 113.0 . . ?
H28A C28 H28B 109.3 . . ?
C29 C28 H28D 92.7 . . ?
N3 C28 H28D 104.2 . . ?
H28A C28 H28D 21.8 . . ?
H28B C28 H28D 129.2 . . ?
C29 C28' N3 110.0(12) . . ?
C29 C28' H28A 105.4 . . ?
N3 C28' H28A 95.7 . . ?
C29 C28' H28C 113.4 . . ?
N3 C28' H28C 109.5 . . ?
H28A C28' H28C 121.1 . . ?
C29 C28' H28D 107.4 . . ?
N3 C28' H28D 108.1 . . ?
H28A C28' H28D 14.7 . . ?
H28C C28' H28D 108.2 . . ?
C28' C29 O9 114.7(8) . . ?
C28' C29 C28 42.6(10) . . ?
O9 C29 C28 113.2(7) . . ?
O8 C30 H30A 109.5 . . ?
O8 C30 H30B 109.5 . . ?
H30A C30 H30B 109.5 . . ?
O8 C30 H30C 109.5 . . ?
H30A C30 H30C 109.5 . . ?
H30B C30 H30C 109.5 . . ?
O10 C31 O11 125.6(6) . . ?
O10 C31 C32 127.4(8) . . ?
O11 C31 C32 107.0(7) . . ?
O10 C31 C32' 109.6(7) . . ?
O11 C31 C32' 124.8(7) . . ?
C32 C31 C32' 17.77(7) . . ?
C33 C32 C37 120.0 . . ?
C33 C32 C31 113.0(7) . . ?
C37 C32 C31 125.9(7) . . ?
C34 C33 C32 120.0 . . ?
C34 C33 H33A 120.0 . . ?
C32 C33 H33A 120.0 . . ?
C33 C34 C35 120.0 . . ?
C33 C34 H34A 120.0 . . ?
C35 C34 H34A 120.0 . . ?
C36 C35 C34 120.0 . . ?
C36 C35 H35A 120.0 . . ?
C34 C35 H35A 120.0 . . ?
C37 C36 C35 120.0 . . ?
C37 C36 H36A 120.0 . . ?
C35 C36 H36A 120.0 . . ?
C36 C37 C32 120.0 . . ?
C36 C37 H37A 120.0 . . ?
C32 C37 H37A 120.0 . . ?
C33' C32' C37' 120.0 . . ?
C33' C32' C31 125.9(6) . . ?
C37' C32' C31 114.0(6) . . ?
C32' C33' C34' 120.0 . . ?
C32' C33' H33B 120.0 . . ?
C34' C33' H33B 120.0 . . ?
C33' C34' C35' 120.0 . . ?
C33' C34' H34B 120.0 . . ?
C35' C34' H34B 120.0 . . ?
C36' C35' C34' 120.0 . . ?
C36' C35' H35B 120.0 . . ?
C34' C35' H35B 120.0 . . ?
C37' C36' C35' 120.0 . . ?
C37' C36' H36B 120.0 . . ?
C35' C36' H36B 120.0 . . ?
C36' C37' C32' 120.0 . . ?
C36' C37' H37B 120.0 . . ?
C32' C37' H37B 120.0 . . ?
O13 C38 O12 130.0(8) . . ?
O13 C38 C39 116.7(7) . . ?
O12 C38 C39 113.2(6) . . ?
C44 C39 C40 118.2(8) . . ?
C44 C39 C38 120.0(8) . . ?
C40 C39 C38 121.7(7) . . ?
C41 C40 C39 121.9(10) . . ?
C41 C40 H40A 119.1 . . ?
C39 C40 H40A 119.1 . . ?
C42 C41 C40 120.8(10) . . ?
C42 C41 H41A 119.6 . . ?
C40 C41 H41A 119.6 . . ?
C43 C42 C41 119.7(10) . . ?
C43 C42 H42A 120.2 . . ?
C41 C42 H42A 120.2 . . ?
C42 C43 C44 122.6(12) . . ?
C42 C43 H43A 118.7 . . ?
C44 C43 H43A 118.7 . . ?
C39 C44 C43 116.9(10) . . ?
C39 C44 H44A 121.6 . . ?
C43 C44 H44A 121.6 . . ?
N7 C45 C46 171(4) . . ?

loop_
_geom_bond_atom_site_label_1
_geom_bond_atom_site_label_2
_geom_bond_distance
_geom_bond_site_symmetry_2
_geom_bond_publ_flag
Eu1 O6 2.279(4) . ?
Eu1 O6 2.279(4) 2_556 ?
Eu1 O9 2.322(4) . ?
Eu1 O9 2.322(4) 2_556 ?
Eu1 O3 2.327(4) . ?
Eu1 O3 2.327(4) 2_556 ?
Eu1 O14 3.074(4) 2_556 ?
Eu1 O14 3.074(4) . ?
Eu1 Mn2 3.5997(16) . ?
Eu1 Mn2 3.5997(16) 2_556 ?
Eu1 Mn3 3.6393(13) . ?
Eu1 Mn3 3.6393(13) 2_556 ?
Mn1 O1 1.906(4) . ?
Mn1 O3 1.910(4) . ?
Mn1 O14 1.923(4) . ?
Mn1 N1 1.994(5) . ?
Mn1 O11 2.180(6) 2_556 ?
Mn1 N4 2.340(5) . ?
Mn1 Mn2 3.1744(13) . ?
Mn1 Na1 3.455(3) . ?
Mn2 O4 1.901(4) . ?
Mn2 O6 1.915(4) . ?
Mn2 O14 1.921(4) . ?
Mn2 N2 1.989(6) . ?
Mn2 O13 2.199(5) 2_556 ?
Mn2 N4 2.378(5) . ?
Mn2 Na1 3.519(3) . ?
Mn3 O7 1.900(4) . ?
Mn3 O9 1.909(4) . ?
Mn3 O14 1.911(4) 2_556 ?
Mn3 N3 2.003(6) . ?
Mn3 O12 2.142(5) . ?
Mn3 O10 2.212(5) . ?
Mn3 Na1 3.478(3) 2_556 ?
Na1 O1 2.317(5) . ?
Na1 O7 2.320(6) 2_556 ?
Na1 O4 2.332(6) . ?
Na1 O5 2.393(5) . ?
Na1 O8 2.413(6) 2_556 ?
Na1 O2 2.418(5) . ?
Na1 O14 2.923(5) . ?
Na1 Mn3 3.478(3) 2_556 ?
O1 C1 1.313(7) . ?
O2 C2 1.396(9) . ?
O2 C10 1.422(10) . ?
O3 C9 1.442(7) . ?
O4 C11 1.335(8) . ?
O5 C12 1.346(12) . ?
O5 C20 1.499(10) . ?
O6 C19 1.436(7) . ?
O7 C21 1.330(8) . ?
O7 Na1 2.320(6) 2_556 ?
O8 C22 1.354(10) . ?
O8 C30 1.441(8) . ?
O8 Na1 2.413(6) 2_556 ?
O9 C29 1.428(8) . ?
O10 C31 1.211(9) . ?
O11 C31 1.252(9) . ?
O11 Mn1 2.180(6) 2_556 ?
O12 C38 1.228(8) . ?
O13 C38 1.106(8) . ?
O13 Mn2 2.199(5) 2_556 ?
O14 Mn3 1.911(4) 2_556 ?
N1 C7 1.280(8) . ?
N1 C8 1.466(8) . ?
N2 C17 1.282(9) . ?
N2 C18 1.475(9) . ?
N3 C27 1.278(10) . ?
N3 C28 1.487(8) . ?
N3 C28' 1.502(9) . ?
N4 N5 1.198(7) . ?
N5 N6 1.140(8) . ?
C1 C6 1.411(9) . ?
C1 C2 1.427(9) . ?
C2 C3 1.378(10) . ?
C3 C4 1.380(13) . ?
C3 H3A 0.9300 . ?
C4 C5 1.357(11) . ?
C4 H4A 0.9300 . ?
C5 C6 1.433(9) . ?
C5 H5A 0.9300 . ?
C6 C7 1.423(9) . ?
C7 H7A 0.9300 . ?
C8 C9 1.476(10) . ?
C8 H8A 0.9700 . ?
C8 H8B 0.9700 . ?
C9 H9A 0.9700 . ?
C9 H9B 0.9700 . ?
C10 H10A 0.9600 . ?
C10 H10B 0.9600 . ?
C10 H10C 0.9600 . ?
C11 C16 1.391(13) . ?
C11 C12 1.421(12) . ?
C12 C13 1.368(12) . ?
C13 C14 1.399(19) . ?
C13 H13A 0.9300 . ?
C14 C15 1.384(18) . ?
C14 H14A 0.9300 . ?
C15 C16 1.474(10) . ?
C15 H15A 0.9300 . ?
C16 C17 1.417(13) . ?
C17 H17A 0.9300 . ?
C18 C19 1.514(10) . ?
C18 H18A 0.9700 . ?
C18 H18B 0.9700 . ?
C19 H19A 0.9700 . ?
C19 H19B 0.9700 . ?
C20 H20A 0.9600 . ?
C20 H20B 0.9600 . ?
C20 H20C 0.9600 . ?
C21 C26 1.412(11) . ?
C21 C22 1.415(9) . ?
C22 C23 1.418(12) . ?
C23 C24 1.350(15) . ?
C23 H23A 0.9300 . ?
C24 C25 1.377(14) . ?
C24 H24A 0.9300 . ?
C25 C26 1.403(11) . ?
C25 H25A 0.9300 . ?
C26 C27 1.408(11) . ?
C27 H27A 0.9300 . ?
C28 C29 1.487(8) . ?
C28 H28A 0.9589 . ?
C28 H28B 0.9566 . ?
C28 H28D 1.0416 . ?
C28' C29 1.33(2) . ?
C28' H28A 1.2256 . ?
C28' H28C 0.9569 . ?
C28' H28D 0.9554 . ?
C30 H30A 0.9600 . ?
C30 H30B 0.9600 . ?
C30 H30C 0.9600 . ?
C31 C32 1.504(6) . ?
C31 C32' 1.533(7) . ?
C32 C33 1.3900 . ?
C32 C37 1.3900 . ?
C33 C34 1.3900 . ?
C33 H33A 0.9300 . ?
C34 C35 1.3900 . ?
C34 H34A 0.9300 . ?
C35 C36 1.3900 . ?
C35 H35A 0.9300 . ?
C36 C37 1.3900 . ?
C36 H36A 0.9300 . ?
C37 H37A 0.9300 . ?
C32' C33' 1.3900 . ?
C32' C37' 1.3900 . ?
C33' C34' 1.3900 . ?
C33' H33B 0.9300 . ?
C34' C35' 1.3900 . ?
C34' H34B 0.9300 . ?
C35' C36' 1.3900 . ?
C35' H35B 0.9300 . ?
C36' C37' 1.3900 . ?
C36' H36B 0.9300 . ?
C37' H37B 0.9300 . ?
C38 C39 1.576(10) . ?
C39 C44 1.355(12) . ?
C39 C40 1.422(12) . ?
C40 C41 1.363(12) . ?
C40 H40A 0.9300 . ?
C41 C42 1.342(15) . ?
C41 H41A 0.9300 . ?
C42 C43 1.321(17) . ?
C42 H42A 0.9300 . ?
C43 C44 1.476(15) . ?
C43 H43A 0.9300 . ?
C44 H44A 0.9300 . ?
O16A O16B 1.56(9) . ?
N7 C45 1.117(9) . ?
C45 C46 1.502(9) . ?

loop_
_geom_torsion_atom_site_label_1
_geom_torsion_atom_site_label_2
_geom_torsion_atom_site_label_3
_geom_torsion_atom_site_label_4
_geom_torsion
_geom_torsion_site_symmetry_1
_geom_torsion_site_symmetry_2
_geom_torsion_site_symmetry_3
_geom_torsion_site_symmetry_4
_geom_torsion_publ_flag
O6 Eu1 Mn1 O1 -40.0(3) . . . . ?
O6 Eu1 Mn1 O1 140.0(3) 2_556 . . . ?
O9 Eu1 Mn1 O1 -121.7(3) . . . . ?
O9 Eu1 Mn1 O1 58.3(3) 2_556 . . . ?
O3 Eu1 Mn1 O1 -175.7(4) . . . . ?
O3 Eu1 Mn1 O1 4.3(4) 2_556 . . . ?
O14 Eu1 Mn1 O1 -161.0(4) 2_556 . . . ?
O14 Eu1 Mn1 O1 19.0(4) . . . . ?
Mn2 Eu1 Mn1 O1 -20.3(3) . . . . ?
Mn2 Eu1 Mn1 O1 159.7(3) 2_556 . . . ?
Mn3 Eu1 Mn1 O1 -129.2(3) . . . . ?
Mn3 Eu1 Mn1 O1 50.8(3) 2_556 . . . ?
O6 Eu1 Mn1 O3 135.8(2) . . . . ?
O6 Eu1 Mn1 O3 -44.2(2) 2_556 . . . ?
O9 Eu1 Mn1 O3 54.1(2) . . . . ?
O9 Eu1 Mn1 O3 -125.9(2) 2_556 . . . ?
O3 Eu1 Mn1 O3 180.000(1) 2_556 . . . ?
O14 Eu1 Mn1 O3 14.7(3) 2_556 . . . ?
O14 Eu1 Mn1 O3 -165.3(3) . . . . ?
Mn2 Eu1 Mn1 O3 155.4(2) . . . . ?
Mn2 Eu1 Mn1 O3 -24.6(2) 2_556 . . . ?
Mn3 Eu1 Mn1 O3 46.5(2) . . . . ?
Mn3 Eu1 Mn1 O3 -133.5(2) 2_556 . . . ?
O6 Eu1 Mn1 O14 -58.92(18) . . . . ?
O6 Eu1 Mn1 O14 121.08(18) 2_556 . . . ?
O9 Eu1 Mn1 O14 -140.63(17) . . . . ?
O9 Eu1 Mn1 O14 39.37(17) 2_556 . . . ?
O3 Eu1 Mn1 O14 165.3(3) . . . . ?
O3 Eu1 Mn1 O14 -14.7(3) 2_556 . . . ?
O14 Eu1 Mn1 O14 180.0 2_556 . . . ?
Mn2 Eu1 Mn1 O14 -39.27(14) . . . . ?
Mn2 Eu1 Mn1 O14 140.73(14) 2_556 . . . ?
Mn3 Eu1 Mn1 O14 -148.19(14) . . . . ?
Mn3 Eu1 Mn1 O14 31.81(14) 2_556 . . . ?
O6 Eu1 Mn1 N1 117.0(2) . . . . ?
O6 Eu1 Mn1 N1 -63.0(2) 2_556 . . . ?
O9 Eu1 Mn1 N1 35.3(2) . . . . ?
O9 Eu1 Mn1 N1 -144.7(2) 2_556 . . . ?
O3 Eu1 Mn1 N1 -18.8(3) . . . . ?
O3 Eu1 Mn1 N1 161.2(3) 2_556 . . . ?
O14 Eu1 Mn1 N1 -4.1(2) 2_556 . . . ?
O14 Eu1 Mn1 N1 175.9(2) . . . . ?
Mn2 Eu1 Mn1 N1 136.64(19) . . . . ?
Mn2 Eu1 Mn1 N1 -43.36(19) 2_556 . . . ?
Mn3 Eu1 Mn1 N1 27.72(19) . . . . ?
Mn3 Eu1 Mn1 N1 -152.28(19) 2_556 . . . ?
O6 Eu1 Mn1 O11 -149.87(18) . . . 2_556 ?
O6 Eu1 Mn1 O11 30.13(18) 2_556 . . 2_556 ?
O9 Eu1 Mn1 O11 128.42(18) . . . 2_556 ?
O9 Eu1 Mn1 O11 -51.58(18) 2_556 . . 2_556 ?
O3 Eu1 Mn1 O11 74.4(3) . . . 2_556 ?
O3 Eu1 Mn1 O11 -105.6(3) 2_556 . . 2_556 ?
O14 Eu1 Mn1 O11 89.0(2) 2_556 . . 2_556 ?
O14 Eu1 Mn1 O11 -91.0(2) . . . 2_556 ?
Mn2 Eu1 Mn1 O11 -130.22(15) . . . 2_556 ?
Mn2 Eu1 Mn1 O11 49.78(15) 2_556 . . 2_556 ?
Mn3 Eu1 Mn1 O11 120.86(15) . . . 2_556 ?
Mn3 Eu1 Mn1 O11 -59.14(15) 2_556 . . 2_556 ?
O6 Eu1 Mn1 N4 26.34(16) . . . . ?
O6 Eu1 Mn1 N4 -153.66(16) 2_556 . . . ?
O9 Eu1 Mn1 N4 -55.37(16) . . . . ?
O9 Eu1 Mn1 N4 124.63(16) 2_556 . . . ?
O3 Eu1 Mn1 N4 -109.4(2) . . . . ?
O3 Eu1 Mn1 N4 70.6(2) 2_556 . . . ?
O14 Eu1 Mn1 N4 -94.74(19) 2_556 . . . ?
O14 Eu1 Mn1 N4 85.26(19) . . . . ?
Mn2 Eu1 Mn1 N4 45.99(13) . . . . ?
Mn2 Eu1 Mn1 N4 -134.01(13) 2_556 . . . ?
Mn3 Eu1 Mn1 N4 -62.93(13) . . . . ?
Mn3 Eu1 Mn1 N4 117.07(13) 2_556 . . . ?
O6 Eu1 Mn1 Mn2 -19.65(11) . . . . ?
O6 Eu1 Mn1 Mn2 160.35(11) 2_556 . . . ?
O9 Eu1 Mn1 Mn2 -101.36(10) . . . . ?
O9 Eu1 Mn1 Mn2 78.64(10) 2_556 . . . ?
O3 Eu1 Mn1 Mn2 -155.4(2) . . . . ?
O3 Eu1 Mn1 Mn2 24.6(2) 2_556 . . . ?
O14 Eu1 Mn1 Mn2 -140.73(14) 2_556 . . . ?
O14 Eu1 Mn1 Mn2 39.27(14) . . . . ?
Mn2 Eu1 Mn1 Mn2 180.0 2_556 . . . ?
Mn3 Eu1 Mn1 Mn2 -108.92(4) . . . . ?
Mn3 Eu1 Mn1 Mn2 71.08(4) 2_556 . . . ?
O6 Eu1 Mn1 Na1 -58.76(13) . . . . ?
O6 Eu1 Mn1 Na1 121.24(13) 2_556 . . . ?
O9 Eu1 Mn1 Na1 -140.47(11) . . . . ?
O9 Eu1 Mn1 Na1 39.53(11) 2_556 . . . ?
O3 Eu1 Mn1 Na1 165.5(2) . . . . ?
O3 Eu1 Mn1 Na1 -14.5(2) 2_556 . . . ?
O14 Eu1 Mn1 Na1 -179.84(15) 2_556 . . . ?
O14 Eu1 Mn1 Na1 0.16(15) . . . . ?
Mn2 Eu1 Mn1 Na1 -39.11(6) . . . . ?
Mn2 Eu1 Mn1 Na1 140.89(6) 2_556 . . . ?
Mn3 Eu1 Mn1 Na1 -148.03(6) . . . . ?
Mn3 Eu1 Mn1 Na1 31.97(6) 2_556 . . . ?
O1 Mn1 Mn2 O4 8.7(2) . . . . ?
O3 Mn1 Mn2 O4 -175.16(19) . . . . ?
O14 Mn1 Mn2 O4 -91.8(3) . . . . ?
N1 Mn1 Mn2 O4 100.7(3) . . . . ?
O11 Mn1 Mn2 O4 -77.5(3) 2_556 . . . ?
N4 Mn1 Mn2 O4 91.5(2) . . . . ?
Na1 Mn1 Mn2 O4 -21.54(16) . . . . ?
Eu1 Mn1 Mn2 O4 -161.88(16) . . . . ?
O1 Mn1 Mn2 O6 -166.85(19) . . . . ?
O3 Mn1 Mn2 O6 9.34(17) . . . . ?
O14 Mn1 Mn2 O6 92.7(2) . . . . ?
N1 Mn1 Mn2 O6 -74.9(3) . . . . ?
O11 Mn1 Mn2 O6 106.9(2) 2_556 . . . ?
N4 Mn1 Mn2 O6 -84.0(2) . . . . ?
Na1 Mn1 Mn2 O6 162.95(14) . . . . ?
Eu1 Mn1 Mn2 O6 22.61(12) . . . . ?
O1 Mn1 Mn2 O14 100.5(3) . . . . ?
O3 Mn1 Mn2 O14 -83.3(2) . . . . ?
N1 Mn1 Mn2 O14 -167.5(3) . . . . ?
O11 Mn1 Mn2 O14 14.3(3) 2_556 . . . ?
N4 Mn1 Mn2 O14 -176.6(3) . . . . ?
Na1 Mn1 Mn2 O14 70.3(2) . . . . ?
Eu1 Mn1 Mn2 O14 -70.0(2) . . . . ?
O1 Mn1 Mn2 N2 -84.4(3) . . . . ?
O3 Mn1 Mn2 N2 91.8(3) . . . . ?
O14 Mn1 Mn2 N2 175.2(3) . . . . ?
N1 Mn1 Mn2 N2 7.6(3) . . . . ?
O11 Mn1 Mn2 N2 -170.6(3) 2_556 . . . ?
N4 Mn1 Mn2 N2 -1.5(3) . . . . ?
Na1 Mn1 Mn2 N2 -114.6(2) . . . . ?
Eu1 Mn1 Mn2 N2 105.1(2) . . . . ?
O1 Mn1 Mn2 O13 107.2(3) . . . 2_556 ?
O3 Mn1 Mn2 O13 -76.6(2) . . . 2_556 ?
O14 Mn1 Mn2 O13 6.7(3) . . . 2_556 ?
N1 Mn1 Mn2 O13 -160.8(3) . . . 2_556 ?
O11 Mn1 Mn2 O13 21.0(3) 2_556 . . 2_556 ?
N4 Mn1 Mn2 O13 -169.9(3) . . . 2_556 ?
Na1 Mn1 Mn2 O13 77.0(2) . . . 2_556 ?
Eu1 Mn1 Mn2 O13 -63.3(2) . . . 2_556 ?
O1 Mn1 Mn2 N4 -82.9(2) . . . . ?
O3 Mn1 Mn2 N4 93.3(2) . . . . ?
O14 Mn1 Mn2 N4 176.6(3) . . . . ?
N1 Mn1 Mn2 N4 9.1(3) . . . . ?
O11 Mn1 Mn2 N4 -169.1(3) 2_556 . . . ?
Na1 Mn1 Mn2 N4 -113.06(18) . . . . ?
Eu1 Mn1 Mn2 N4 106.60(17) . . . . ?
O1 Mn1 Mn2 Na1 30.20(15) . . . . ?
O3 Mn1 Mn2 Na1 -153.61(13) . . . . ?
O14 Mn1 Mn2 Na1 -70.3(2) . . . . ?
N1 Mn1 Mn2 Na1 122.2(2) . . . . ?
O11 Mn1 Mn2 Na1 -56.0(2) 2_556 . . . ?
N4 Mn1 Mn2 Na1 113.06(18) . . . . ?
Eu1 Mn1 Mn2 Na1 -140.34(6) . . . . ?
O1 Mn1 Mn2 Eu1 170.54(15) . . . . ?
O3 Mn1 Mn2 Eu1 -13.27(12) . . . . ?
O14 Mn1 Mn2 Eu1 70.0(2) . . . . ?
N1 Mn1 Mn2 Eu1 -97.5(2) . . . . ?
O11 Mn1 Mn2 Eu1 84.3(2) 2_556 . . . ?
N4 Mn1 Mn2 Eu1 -106.60(17) . . . . ?
Na1 Mn1 Mn2 Eu1 140.34(6) . . . . ?
O6 Eu1 Mn2 O4 178.9(4) . . . . ?
O6 Eu1 Mn2 O4 -1.1(4) 2_556 . . . ?
O9 Eu1 Mn2 O4 131.8(3) . . . . ?
O9 Eu1 Mn2 O4 -48.2(3) 2_556 . . . ?
O3 Eu1 Mn2 O4 53.5(3) . . . . ?
O3 Eu1 Mn2 O4 -126.5(3) 2_556 . . . ?
O14 Eu1 Mn2 O4 -176.0(3) 2_556 . . . ?
O14 Eu1 Mn2 O4 4.0(3) . . . . ?
Mn2 Eu1 Mn2 O4 -45(100) 2_556 . . . ?
Mn3 Eu1 Mn2 O4 152.3(3) . . . . ?
Mn3 Eu1 Mn2 O4 -27.7(3) 2_556 . . . ?
O6 Eu1 Mn2 O6 180.0 2_556 . . . ?
O9 Eu1 Mn2 O6 -47.1(2) . . . . ?
O9 Eu1 Mn2 O6 132.9(2) 2_556 . . . ?
O3 Eu1 Mn2 O6 -125.4(2) . . . . ?
O3 Eu1 Mn2 O6 54.6(2) 2_556 . . . ?
O14 Eu1 Mn2 O6 5.0(3) 2_556 . . . ?
O14 Eu1 Mn2 O6 -175.0(3) . . . . ?
Mn2 Eu1 Mn2 O6 136(100) 2_556 . . . ?
Mn3 Eu1 Mn2 O6 -26.6(2) . . . . ?
Mn3 Eu1 Mn2 O6 153.4(2) 2_556 . . . ?
O6 Eu1 Mn2 O14 175.0(3) . . . . ?
O6 Eu1 Mn2 O14 -5.0(3) 2_556 . . . ?
O9 Eu1 Mn2 O14 127.85(17) . . . . ?
O9 Eu1 Mn2 O14 -52.15(17) 2_556 . . . ?
O3 Eu1 Mn2 O14 49.56(16) . . . . ?
O3 Eu1 Mn2 O14 -130.44(16) 2_556 . . . ?
O14 Eu1 Mn2 O14 180.0 2_556 . . . ?
Mn2 Eu1 Mn2 O14 -49(100) 2_556 . . . ?
Mn3 Eu1 Mn2 O14 148.39(13) . . . . ?
Mn3 Eu1 Mn2 O14 -31.61(13) 2_556 . . . ?
O6 Eu1 Mn2 N2 8.0(3) . . . . ?
O6 Eu1 Mn2 N2 -172.0(3) 2_556 . . . ?
O9 Eu1 Mn2 N2 -39.1(2) . . . . ?
O9 Eu1 Mn2 N2 140.9(2) 2_556 . . . ?
O3 Eu1 Mn2 N2 -117.4(2) . . . . ?
O3 Eu1 Mn2 N2 62.6(2) 2_556 . . . ?
O14 Eu1 Mn2 N2 13.0(2) 2_556 . . . ?
O14 Eu1 Mn2 N2 -167.0(2) . . . . ?
Mn2 Eu1 Mn2 N2 144(100) 2_556 . . . ?
Mn3 Eu1 Mn2 N2 -18.60(19) . . . . ?
Mn3 Eu1 Mn2 N2 161.40(19) 2_556 . . . ?
O6 Eu1 Mn2 O13 -82.2(3) . . . 2_556 ?
O6 Eu1 Mn2 O13 97.8(3) 2_556 . . 2_556 ?
O9 Eu1 Mn2 O13 -129.3(2) . . . 2_556 ?
O9 Eu1 Mn2 O13 50.7(2) 2_556 . . 2_556 ?
O3 Eu1 Mn2 O13 152.4(2) . . . 2_556 ?
O3 Eu1 Mn2 O13 -27.6(2) 2_556 . . 2_556 ?
O14 Eu1 Mn2 O13 -77.2(2) 2_556 . . 2_556 ?
O14 Eu1 Mn2 O13 102.8(2) . . . 2_556 ?
Mn2 Eu1 Mn2 O13 54(100) 2_556 . . 2_556 ?
Mn3 Eu1 Mn2 O13 -108.81(19) . . . 2_556 ?
Mn3 Eu1 Mn2 O13 71.19(19) 2_556 . . 2_556 ?
O6 Eu1 Mn2 N4 91.6(3) . . . . ?
O6 Eu1 Mn2 N4 -88.4(3) 2_556 . . . ?
O9 Eu1 Mn2 N4 44.48(17) . . . . ?
O9 Eu1 Mn2 N4 -135.52(17) 2_556 . . . ?
O3 Eu1 Mn2 N4 -33.81(17) . . . . ?
O3 Eu1 Mn2 N4 146.19(17) 2_556 . . . ?
O14 Eu1 Mn2 N4 96.63(19) 2_556 . . . ?
O14 Eu1 Mn2 N4 -83.37(19) . . . . ?
Mn2 Eu1 Mn2 N4 -132(100) 2_556 . . . ?
Mn3 Eu1 Mn2 N4 65.02(14) . . . . ?
Mn3 Eu1 Mn2 N4 -114.98(14) 2_556 . . . ?
O6 Eu1 Mn2 Mn1 136.5(2) . . . . ?
O6 Eu1 Mn2 Mn1 -43.5(2) 2_556 . . . ?
O9 Eu1 Mn2 Mn1 89.43(10) . . . . ?
O9 Eu1 Mn2 Mn1 -90.57(10) 2_556 . . . ?
O3 Eu1 Mn2 Mn1 11.14(10) . . . . ?
O3 Eu1 Mn2 Mn1 -168.86(10) 2_556 . . . ?
O14 Eu1 Mn2 Mn1 141.58(13) 2_556 . . . ?
O14 Eu1 Mn2 Mn1 -38.42(13) . . . . ?
Mn2 Eu1 Mn2 Mn1 -87(100) 2_556 . . . ?
Mn3 Eu1 Mn2 Mn1 109.97(3) . . . . ?
Mn3 Eu1 Mn2 Mn1 -70.03(3) 2_556 . . . ?
O6 Eu1 Mn2 Na1 174.9(2) . . . . ?
O6 Eu1 Mn2 Na1 -5.1(2) 2_556 . . . ?
O9 Eu1 Mn2 Na1 127.76(11) . . . . ?
O9 Eu1 Mn2 Na1 -52.24(11) 2_556 . . . ?
O3 Eu1 Mn2 Na1 49.47(11) . . . . ?
O3 Eu1 Mn2 Na1 -130.53(11) 2_556 . . . ?
O14 Eu1 Mn2 Na1 179.91(14) 2_556 . . . ?
O14 Eu1 Mn2 Na1 -0.09(14) . . . . ?
Mn2 Eu1 Mn2 Na1 -49(100) 2_556 . . . ?
Mn3 Eu1 Mn2 Na1 148.30(5) . . . . ?
Mn3 Eu1 Mn2 Na1 -31.70(5) 2_556 . . . ?
O6 Eu1 Mn3 O7 118.7(4) . . . . ?
O6 Eu1 Mn3 O7 -61.3(4) 2_556 . . . ?
O9 Eu1 Mn3 O7 178.5(4) . . . . ?
O9 Eu1 Mn3 O7 -1.5(4) 2_556 . . . ?
O3 Eu1 Mn3 O7 -145.3(4) . . . . ?
O3 Eu1 Mn3 O7 34.7(4) 2_556 . . . ?
O14 Eu1 Mn3 O7 -16.9(4) 2_556 . . . ?
O14 Eu1 Mn3 O7 163.1(4) . . . . ?
Mn2 Eu1 Mn3 O7 130.9(4) . . . . ?
Mn2 Eu1 Mn3 O7 -49.1(4) 2_556 . . . ?
Mn3 Eu1 Mn3 O7 -72(100) 2_556 . . . ?
O6 Eu1 Mn3 O9 -59.8(2) . . . . ?
O6 Eu1 Mn3 O9 120.2(2) 2_556 . . . ?
O9 Eu1 Mn3 O9 180.0 2_556 . . . ?
O3 Eu1 Mn3 O9 36.2(2) . . . . ?
O3 Eu1 Mn3 O9 -143.8(2) 2_556 . . . ?
O14 Eu1 Mn3 O9 164.6(3) 2_556 . . . ?
O14 Eu1 Mn3 O9 -15.4(3) . . . . ?
Mn2 Eu1 Mn3 O9 -47.6(2) . . . . ?
Mn2 Eu1 Mn3 O9 132.4(2) 2_556 . . . ?
Mn3 Eu1 Mn3 O9 110(100) 2_556 . . . ?
O6 Eu1 Mn3 O14 135.54(17) . . . 2_556 ?
O6 Eu1 Mn3 O14 -44.46(17) 2_556 . . 2_556 ?
O9 Eu1 Mn3 O14 -164.6(3) . . . 2_556 ?
O9 Eu1 Mn3 O14 15.4(3) 2_556 . . 2_556 ?
O3 Eu1 Mn3 O14 -128.45(16) . . . 2_556 ?
O3 Eu1 Mn3 O14 51.55(16) 2_556 . . 2_556 ?
O14 Eu1 Mn3 O14 180.0 . . . 2_556 ?
Mn2 Eu1 Mn3 O14 147.81(13) . . . 2_556 ?
Mn2 Eu1 Mn3 O14 -32.19(13) 2_556 . . 2_556 ?
Mn3 Eu1 Mn3 O14 -55(100) 2_556 . . 2_556 ?
O6 Eu1 Mn3 N3 -46.6(3) . . . . ?
O6 Eu1 Mn3 N3 133.4(3) 2_556 . . . ?
O9 Eu1 Mn3 N3 13.2(4) . . . . ?
O9 Eu1 Mn3 N3 -166.8(4) 2_556 . . . ?
O3 Eu1 Mn3 N3 49.4(3) . . . . ?
O3 Eu1 Mn3 N3 -130.6(3) 2_556 . . . ?
O14 Eu1 Mn3 N3 177.8(4) 2_556 . . . ?
O14 Eu1 Mn3 N3 -2.2(4) . . . . ?
Mn2 Eu1 Mn3 N3 -34.4(3) . . . . ?
Mn2 Eu1 Mn3 N3 145.6(3) 2_556 . . . ?
Mn3 Eu1 Mn3 N3 123(100) 2_556 . . . ?
O6 Eu1 Mn3 O12 -134.40(19) . . . . ?
O6 Eu1 Mn3 O12 45.60(19) 2_556 . . . ?
O9 Eu1 Mn3 O12 -74.6(3) . . . . ?
O9 Eu1 Mn3 O12 105.4(3) 2_556 . . . ?
O3 Eu1 Mn3 O12 -38.39(19) . . . . ?
O3 Eu1 Mn3 O12 141.61(19) 2_556 . . . ?
O14 Eu1 Mn3 O12 90.1(2) 2_556 . . . ?
O14 Eu1 Mn3 O12 -89.9(2) . . . . ?
Mn2 Eu1 Mn3 O12 -122.13(16) . . . . ?
Mn2 Eu1 Mn3 O12 57.87(16) 2_556 . . . ?
Mn3 Eu1 Mn3 O12 35(100) 2_556 . . . ?
O6 Eu1 Mn3 O10 31.24(18) . . . . ?
O6 Eu1 Mn3 O10 -148.76(18) 2_556 . . . ?
O9 Eu1 Mn3 O10 91.1(3) . . . . ?
O9 Eu1 Mn3 O10 -88.9(3) 2_556 . . . ?
O3 Eu1 Mn3 O10 127.24(18) . . . . ?
O3 Eu1 Mn3 O10 -52.76(18) 2_556 . . . ?
O14 Eu1 Mn3 O10 -104.3(2) 2_556 . . . ?
O14 Eu1 Mn3 O10 75.7(2) . . . . ?
Mn2 Eu1 Mn3 O10 43.50(15) . . . . ?
Mn2 Eu1 Mn3 O10 -136.50(15) 2_556 . . . ?
Mn3 Eu1 Mn3 O10 -159(100) 2_556 . . . ?
O6 Eu1 Mn3 Na1 135.60(12) . . . 2_556 ?
O6 Eu1 Mn3 Na1 -44.40(12) 2_556 . . 2_556 ?
O9 Eu1 Mn3 Na1 -164.6(2) . . . 2_556 ?
O9 Eu1 Mn3 Na1 15.4(2) 2_556 . . 2_556 ?
O3 Eu1 Mn3 Na1 -128.39(11) . . . 2_556 ?
O3 Eu1 Mn3 Na1 51.61(11) 2_556 . . 2_556 ?
O14 Eu1 Mn3 Na1 0.06(14) 2_556 . . 2_556 ?
O14 Eu1 Mn3 Na1 -179.94(14) . . . 2_556 ?
Mn2 Eu1 Mn3 Na1 147.87(5) . . . 2_556 ?
Mn2 Eu1 Mn3 Na1 -32.13(5) 2_556 . . 2_556 ?
Mn3 Eu1 Mn3 Na1 -55(100) 2_556 . . 2_556 ?
O3 Mn1 Na1 O1 -179.5(3) . . . . ?
O14 Mn1 Na1 O1 166.2(3) . . . . ?
N1 Mn1 Na1 O1 -8.9(3) . . . . ?
O11 Mn1 Na1 O1 -91.0(3) 2_556 . . . ?
N4 Mn1 Na1 O1 84.0(3) . . . . ?
Mn2 Mn1 Na1 O1 127.3(3) . . . . ?
Eu1 Mn1 Na1 O1 166.0(3) . . . . ?
O1 Mn1 Na1 O7 140.1(3) . . . 2_556 ?
O3 Mn1 Na1 O7 -39.4(3) . . . 2_556 ?
O14 Mn1 Na1 O7 -53.7(2) . . . 2_556 ?
N1 Mn1 Na1 O7 131.2(3) . . . 2_556 ?
O11 Mn1 Na1 O7 49.1(2) 2_556 . . 2_556 ?
N4 Mn1 Na1 O7 -135.91(19) . . . 2_556 ?
Mn2 Mn1 Na1 O7 -92.56(14) . . . 2_556 ?
Eu1 Mn1 Na1 O7 -53.85(15) . . . 2_556 ?
O1 Mn1 Na1 O4 -109.6(3) . . . . ?
O3 Mn1 Na1 O4 70.8(3) . . . . ?
O14 Mn1 Na1 O4 56.56(18) . . . . ?
N1 Mn1 Na1 O4 -118.6(3) . . . . ?
O11 Mn1 Na1 O4 159.4(2) 2_556 . . . ?
N4 Mn1 Na1 O4 -25.66(18) . . . . ?
Mn2 Mn1 Na1 O4 17.69(12) . . . . ?
Eu1 Mn1 Na1 O4 56.40(14) . . . . ?
O1 Mn1 Na1 O5 -104.9(4) . . . . ?
O3 Mn1 Na1 O5 75.5(4) . . . . ?
O14 Mn1 Na1 O5 61.3(4) . . . . ?
N1 Mn1 Na1 O5 -113.9(4) . . . . ?
O11 Mn1 Na1 O5 164.1(4) 2_556 . . . ?
N4 Mn1 Na1 O5 -21.0(4) . . . . ?
Mn2 Mn1 Na1 O5 22.4(3) . . . . ?
Eu1 Mn1 Na1 O5 61.1(3) . . . . ?
O1 Mn1 Na1 O8 85.6(3) . . . 2_556 ?
O3 Mn1 Na1 O8 -93.9(3) . . . 2_556 ?
O14 Mn1 Na1 O8 -108.2(2) . . . 2_556 ?
N1 Mn1 Na1 O8 76.7(3) . . . 2_556 ?
O11 Mn1 Na1 O8 -5.4(2) 2_556 . . 2_556 ?
N4 Mn1 Na1 O8 169.6(2) . . . 2_556 ?
Mn2 Mn1 Na1 O8 -147.1(2) . . . 2_556 ?
Eu1 Mn1 Na1 O8 -108.35(19) . . . 2_556 ?
O1 Mn1 Na1 O2 -6.9(3) . . . . ?
O3 Mn1 Na1 O2 173.6(3) . . . . ?
O14 Mn1 Na1 O2 159.3(2) . . . . ?
N1 Mn1 Na1 O2 -15.9(3) . . . . ?
O11 Mn1 Na1 O2 -97.9(2) 2_556 . . . ?
N4 Mn1 Na1 O2 77.1(2) . . . . ?
Mn2 Mn1 Na1 O2 120.40(19) . . . . ?
Eu1 Mn1 Na1 O2 159.12(18) . . . . ?
O1 Mn1 Na1 O14 -166.2(3) . . . . ?
O3 Mn1 Na1 O14 14.3(3) . . . . ?
N1 Mn1 Na1 O14 -175.1(3) . . . . ?
O11 Mn1 Na1 O14 102.8(2) 2_556 . . . ?
N4 Mn1 Na1 O14 -82.21(19) . . . . ?
Mn2 Mn1 Na1 O14 -38.87(14) . . . . ?
Eu1 Mn1 Na1 O14 -0.16(15) . . . . ?
O1 Mn1 Na1 Mn3 161.7(3) . . . 2_556 ?
O3 Mn1 Na1 Mn3 -17.8(2) . . . 2_556 ?
O14 Mn1 Na1 Mn3 -32.10(14) . . . 2_556 ?
N1 Mn1 Na1 Mn3 152.8(2) . . . 2_556 ?
O11 Mn1 Na1 Mn3 70.71(17) 2_556 . . 2_556 ?
N4 Mn1 Na1 Mn3 -114.32(13) . . . 2_556 ?
Mn2 Mn1 Na1 Mn3 -70.98(4) . . . 2_556 ?
Eu1 Mn1 Na1 Mn3 -32.26(5) . . . 2_556 ?
O1 Mn1 Na1 Mn2 -127.3(3) . . . . ?
O3 Mn1 Na1 Mn2 53.2(2) . . . . ?
O14 Mn1 Na1 Mn2 38.87(14) . . . . ?
N1 Mn1 Na1 Mn2 -136.3(2) . . . . ?
O11 Mn1 Na1 Mn2 141.68(17) 2_556 . . . ?
N4 Mn1 Na1 Mn2 -43.34(13) . . . . ?
Eu1 Mn1 Na1 Mn2 38.71(5) . . . . ?
O4 Mn2 Na1 O1 118.1(3) . . . . ?
O6 Mn2 Na1 O1 -59.4(3) . . . . ?
O14 Mn2 Na1 O1 -65.03(19) . . . . ?
N2 Mn2 Na1 O1 100.6(3) . . . . ?
O13 Mn2 Na1 O1 -161.1(2) 2_556 . . . ?
N4 Mn2 Na1 O1 17.33(18) . . . . ?
Mn1 Mn2 Na1 O1 -25.26(13) . . . . ?
Eu1 Mn2 Na1 O1 -64.94(14) . . . . ?
O4 Mn2 Na1 O7 -134.7(3) . . . 2_556 ?
O6 Mn2 Na1 O7 47.7(3) . . . 2_556 ?
O14 Mn2 Na1 O7 42.13(19) . . . 2_556 ?
N2 Mn2 Na1 O7 -152.2(2) . . . 2_556 ?
O13 Mn2 Na1 O7 -53.9(2) 2_556 . . 2_556 ?
N4 Mn2 Na1 O7 124.49(19) . . . 2_556 ?
Mn1 Mn2 Na1 O7 81.90(15) . . . 2_556 ?
Eu1 Mn2 Na1 O7 42.22(15) . . . 2_556 ?
O6 Mn2 Na1 O4 -177.5(3) . . . . ?
O14 Mn2 Na1 O4 176.9(3) . . . . ?
N2 Mn2 Na1 O4 -17.5(3) . . . . ?
O13 Mn2 Na1 O4 80.8(3) 2_556 . . . ?
N4 Mn2 Na1 O4 -100.8(3) . . . . ?
Mn1 Mn2 Na1 O4 -143.4(2) . . . . ?
Eu1 Mn2 Na1 O4 177.0(2) . . . . ?
O4 Mn2 Na1 O5 -24.4(3) . . . . ?
O6 Mn2 Na1 O5 158.1(3) . . . . ?
O14 Mn2 Na1 O5 152.5(2) . . . . ?
N2 Mn2 Na1 O5 -41.9(3) . . . . ?
O13 Mn2 Na1 O5 56.4(2) 2_556 . . . ?
N4 Mn2 Na1 O5 -125.2(2) . . . . ?
Mn1 Mn2 Na1 O5 -167.7(2) . . . . ?
Eu1 Mn2 Na1 O5 152.58(19) . . . . ?
O4 Mn2 Na1 O8 -123.4(4) . . . 2_556 ?
O6 Mn2 Na1 O8 59.1(4) . . . 2_556 ?
O14 Mn2 Na1 O8 53.5(4) . . . 2_556 ?
N2 Mn2 Na1 O8 -140.9(4) . . . 2_556 ?
O13 Mn2 Na1 O8 -42.6(4) 2_556 . . 2_556 ?
N4 Mn2 Na1 O8 135.8(4) . . . 2_556 ?
Mn1 Mn2 Na1 O8 93.2(3) . . . 2_556 ?
Eu1 Mn2 Na1 O8 53.6(3) . . . 2_556 ?
O4 Mn2 Na1 O2 65.0(3) . . . . ?
O6 Mn2 Na1 O2 -112.5(3) . . . . ?
O14 Mn2 Na1 O2 -118.1(2) . . . . ?
N2 Mn2 Na1 O2 47.5(3) . . . . ?
O13 Mn2 Na1 O2 145.8(2) 2_556 . . . ?
N4 Mn2 Na1 O2 -35.7(2) . . . . ?
Mn1 Mn2 Na1 O2 -78.34(18) . . . . ?
Eu1 Mn2 Na1 O2 -118.02(18) . . . . ?
O4 Mn2 Na1 O14 -176.9(3) . . . . ?
O6 Mn2 Na1 O14 5.6(3) . . . . ?
N2 Mn2 Na1 O14 165.7(3) . . . . ?
O13 Mn2 Na1 O14 -96.1(2) 2_556 . . . ?
N4 Mn2 Na1 O14 82.36(18) . . . . ?
Mn1 Mn2 Na1 O14 39.78(14) . . . . ?
Eu1 Mn2 Na1 O14 0.10(14) . . . . ?
O4 Mn2 Na1 Mn1 143.4(2) . . . . ?
O6 Mn2 Na1 Mn1 -34.2(3) . . . . ?
O14 Mn2 Na1 Mn1 -39.78(14) . . . . ?
N2 Mn2 Na1 Mn1 125.9(2) . . . . ?
O13 Mn2 Na1 Mn1 -135.83(15) 2_556 . . . ?
N4 Mn2 Na1 Mn1 42.59(12) . . . . ?
Eu1 Mn2 Na1 Mn1 -39.68(5) . . . . ?
O4 Mn2 Na1 Mn3 -144.5(2) . . . 2_556 ?
O6 Mn2 Na1 Mn3 38.0(3) . . . 2_556 ?
O14 Mn2 Na1 Mn3 32.38(14) . . . 2_556 ?
N2 Mn2 Na1 Mn3 -162.0(2) . . . 2_556 ?
O13 Mn2 Na1 Mn3 -63.68(15) 2_556 . . 2_556 ?
N4 Mn2 Na1 Mn3 114.74(12) . . . 2_556 ?
Mn1 Mn2 Na1 Mn3 72.15(4) . . . 2_556 ?
Eu1 Mn2 Na1 Mn3 32.47(5) . . . 2_556 ?
O3 Mn1 O1 C1 6(2) . . . . ?
O14 Mn1 O1 C1 177.4(6) . . . . ?
N1 Mn1 O1 C1 2.3(6) . . . . ?
O11 Mn1 O1 C1 -84.6(6) 2_556 . . . ?
N4 Mn1 O1 C1 95.6(6) . . . . ?
Mn2 Mn1 O1 C1 143.5(6) . . . . ?
Na1 Mn1 O1 C1 -170.9(7) . . . . ?
Eu1 Mn1 O1 C1 161.6(4) . . . . ?
O3 Mn1 O1 Na1 177.3(19) . . . . ?
O14 Mn1 O1 Na1 -11.7(3) . . . . ?
N1 Mn1 O1 Na1 173.2(3) . . . . ?
O11 Mn1 O1 Na1 86.3(3) 2_556 . . . ?
N4 Mn1 O1 Na1 -93.6(2) . . . . ?
Mn2 Mn1 O1 Na1 -45.6(2) . . . . ?
Eu1 Mn1 O1 Na1 -27.6(5) . . . . ?
O7 Na1 O1 C1 130.3(5) 2_556 . . . ?
O4 Na1 O1 C1 -120.5(5) . . . . ?
O5 Na1 O1 C1 -68.4(6) . . . . ?
O8 Na1 O1 C1 59.8(5) 2_556 . . . ?
O2 Na1 O1 C1 -15.8(5) . . . . ?
O14 Na1 O1 C1 -179.9(5) . . . . ?
Mn1 Na1 O1 C1 171.7(7) . . . . ?
Mn3 Na1 O1 C1 156.1(5) 2_556 . . . ?
Mn2 Na1 O1 C1 -146.7(5) . . . . ?
O7 Na1 O1 Mn1 -41.3(3) 2_556 . . . ?
O4 Na1 O1 Mn1 67.9(2) . . . . ?
O5 Na1 O1 Mn1 120.0(3) . . . . ?
O8 Na1 O1 Mn1 -111.9(3) 2_556 . . . ?
O2 Na1 O1 Mn1 172.6(3) . . . . ?
O14 Na1 O1 Mn1 8.45(18) . . . . ?
Mn3 Na1 O1 Mn1 -15.5(2) 2_556 . . . ?
Mn2 Na1 O1 Mn1 41.66(19) . . . . ?
O1 Na1 O2 C2 16.1(5) . . . . ?
O7 Na1 O2 C2 -67.9(7) 2_556 . . . ?
O4 Na1 O2 C2 101.2(5) . . . . ?
O5 Na1 O2 C2 166.5(6) . . . . ?
O8 Na1 O2 C2 -102.8(6) 2_556 . . . ?
O14 Na1 O2 C2 34.8(7) . . . . ?
Mn1 Na1 O2 C2 20.0(6) . . . . ?
Mn3 Na1 O2 C2 -3.1(9) 2_556 . . . ?
Mn2 Na1 O2 C2 73.3(6) . . . . ?
O1 Na1 O2 C10 -160.8(11) . . . . ?
O7 Na1 O2 C10 115.2(11) 2_556 . . . ?
O4 Na1 O2 C10 -75.7(11) . . . . ?
O5 Na1 O2 C10 -10.4(11) . . . . ?
O8 Na1 O2 C10 80.3(11) 2_556 . . . ?
O14 Na1 O2 C10 -142.2(11) . . . . ?
Mn1 Na1 O2 C10 -156.9(11) . . . . ?
Mn3 Na1 O2 C10 180.0(10) 2_556 . . . ?
Mn2 Na1 O2 C10 -103.6(11) . . . . ?
O1 Mn1 O3 C9 -24(2) . . . . ?
O14 Mn1 O3 C9 164.8(4) . . . . ?
N1 Mn1 O3 C9 -20.0(4) . . . . ?
O11 Mn1 O3 C9 66.6(4) 2_556 . . . ?
N4 Mn1 O3 C9 -112.8(4) . . . . ?
Mn2 Mn1 O3 C9 -161.1(4) . . . . ?
Na1 Mn1 O3 C9 152.8(4) . . . . ?
Eu1 Mn1 O3 C9 177.1(5) . . . . ?
O1 Mn1 O3 Eu1 159(2) . . . . ?
O14 Mn1 O3 Eu1 -12.3(2) . . . . ?
N1 Mn1 O3 Eu1 163.0(2) . . . . ?
O11 Mn1 O3 Eu1 -110.5(2) 2_556 . . . ?
N4 Mn1 O3 Eu1 70.2(2) . . . . ?
Mn2 Mn1 O3 Eu1 21.80(19) . . . . ?
Na1 Mn1 O3 Eu1 -24.3(4) . . . . ?
O6 Eu1 O3 C9 141.3(5) . . . . ?
O6 Eu1 O3 C9 -38.7(5) 2_556 . . . ?
O9 Eu1 O3 C9 57.5(5) . . . . ?
O9 Eu1 O3 C9 -122.5(5) 2_556 . . . ?
O3 Eu1 O3 C9 -103(100) 2_556 . . . ?
O14 Eu1 O3 C9 12.5(5) 2_556 . . . ?
O14 Eu1 O3 C9 -167.5(5) . . . . ?
Mn2 Eu1 O3 C9 163.9(5) . . . . ?
Mn2 Eu1 O3 C9 -16.1(5) 2_556 . . . ?
Mn3 Eu1 O3 C9 41.5(5) . . . . ?
Mn3 Eu1 O3 C9 -138.5(5) 2_556 . . . ?
O6 Eu1 O3 Mn1 -42.2(2) . . . . ?
O6 Eu1 O3 Mn1 137.8(2) 2_556 . . . ?
O9 Eu1 O3 Mn1 -126.0(2) . . . . ?
O9 Eu1 O3 Mn1 54.0(2) 2_556 . . . ?
O3 Eu1 O3 Mn1 73(100) 2_556 . . . ?
O14 Eu1 O3 Mn1 -170.98(16) 2_556 . . . ?
O14 Eu1 O3 Mn1 9.02(16) . . . . ?
Mn2 Eu1 O3 Mn1 -19.61(17) . . . . ?
Mn2 Eu1 O3 Mn1 160.39(17) 2_556 . . . ?
Mn3 Eu1 O3 Mn1 -141.96(17) . . . . ?
Mn3 Eu1 O3 Mn1 38.04(17) 2_556 . . . ?
O6 Mn2 O4 C11 -25(2) . . . . ?
O14 Mn2 O4 C11 163.4(6) . . . . ?
N2 Mn2 O4 C11 -28.0(6) . . . . ?
O13 Mn2 O4 C11 61.9(6) 2_556 . . . ?
N4 Mn2 O4 C11 -114.8(6) . . . . ?
Mn1 Mn2 O4 C11 -162.1(6) . . . . ?
Na1 Mn2 O4 C11 166.1(7) . . . . ?
Eu1 Mn2 O4 C11 160.1(5) . . . . ?
O6 Mn2 O4 Na1 168.7(15) . . . . ?
O14 Mn2 O4 Na1 -2.6(2) . . . . ?
N2 Mn2 O4 Na1 166.0(3) . . . . ?
O13 Mn2 O4 Na1 -104.2(3) 2_556 . . . ?
N4 Mn2 O4 Na1 79.1(2) . . . . ?
Mn1 Mn2 O4 Na1 31.8(2) . . . . ?
Eu1 Mn2 O4 Na1 -6.0(5) . . . . ?
O1 Na1 O4 C11 134.3(5) . . . . ?
O7 Na1 O4 C11 -118.6(5) 2_556 . . . ?
O5 Na1 O4 C11 -13.5(5) . . . . ?
O8 Na1 O4 C11 -46.2(8) 2_556 . . . ?
O2 Na1 O4 C11 67.6(6) . . . . ?
O14 Na1 O4 C11 -165.0(6) . . . . ?
Mn1 Na1 O4 C11 163.7(5) . . . . ?
Mn3 Na1 O4 C11 -137.2(5) 2_556 . . . ?
Mn2 Na1 O4 C11 -166.9(7) . . . . ?
O1 Na1 O4 Mn2 -58.8(2) . . . . ?
O7 Na1 O4 Mn2 48.3(3) 2_556 . . . ?
O5 Na1 O4 Mn2 153.4(3) . . . . ?
O8 Na1 O4 Mn2 120.7(4) 2_556 . . . ?
O2 Na1 O4 Mn2 -125.5(2) . . . . ?
O14 Na1 O4 Mn2 1.92(17) . . . . ?
Mn1 Na1 O4 Mn2 -29.47(19) . . . . ?
Mn3 Na1 O4 Mn2 29.7(2) 2_556 . . . ?
O1 Na1 O5 C12 -45.2(7) . . . . ?
O7 Na1 O5 C12 115.5(6) 2_556 . . . ?
O4 Na1 O5 C12 13.9(6) . . . . ?
O8 Na1 O5 C12 -180.0(6) 2_556 . . . ?
O2 Na1 O5 C12 -92.4(6) . . . . ?
O14 Na1 O5 C12 44.4(7) . . . . ?
Mn1 Na1 O5 C12 8.9(8) . . . . ?
Mn3 Na1 O5 C12 82.6(6) 2_556 . . . ?
Mn2 Na1 O5 C12 26.9(6) . . . . ?
O1 Na1 O5 C20 128.9(7) . . . . ?
O7 Na1 O5 C20 -70.3(7) 2_556 . . . ?
O4 Na1 O5 C20 -171.9(8) . . . . ?
O8 Na1 O5 C20 -5.8(7) 2_556 . . . ?
O2 Na1 O5 C20 81.8(7) . . . . ?
O14 Na1 O5 C20 -141.5(7) . . . . ?
Mn1 Na1 O5 C20 -177.0(6) . . . . ?
Mn3 Na1 O5 C20 -103.2(7) 2_556 . . . ?
Mn2 Na1 O5 C20 -158.9(7) . . . . ?
O4 Mn2 O6 C19 12.1(18) . . . . ?
O14 Mn2 O6 C19 -176.5(4) . . . . ?
N2 Mn2 O6 C19 14.9(4) . . . . ?
O13 Mn2 O6 C19 -75.4(4) 2_556 . . . ?
N4 Mn2 O6 C19 102.1(4) . . . . ?
Mn1 Mn2 O6 C19 149.1(4) . . . . ?
Na1 Mn2 O6 C19 178.8(3) . . . . ?
Eu1 Mn2 O6 C19 -172.2(5) . . . . ?
O4 Mn2 O6 Eu1 -175.7(15) . . . . ?
O14 Mn2 O6 Eu1 -4.3(2) . . . . ?
N2 Mn2 O6 Eu1 -172.9(3) . . . . ?
O13 Mn2 O6 Eu1 96.9(3) 2_556 . . . ?
N4 Mn2 O6 Eu1 -85.7(2) . . . . ?
Mn1 Mn2 O6 Eu1 -38.67(19) . . . . ?
Na1 Mn2 O6 Eu1 -9.0(4) . . . . ?
O6 Eu1 O6 C19 142(100) 2_556 . . . ?
O9 Eu1 O6 C19 -54.9(5) . . . . ?
O9 Eu1 O6 C19 125.1(5) 2_556 . . . ?
O3 Eu1 O6 C19 -136.7(5) . . . . ?
O3 Eu1 O6 C19 43.3(5) 2_556 . . . ?
O14 Eu1 O6 C19 -6.2(5) 2_556 . . . ?
O14 Eu1 O6 C19 173.8(5) . . . . ?
Mn2 Eu1 O6 C19 170.7(6) . . . . ?
Mn2 Eu1 O6 C19 -9.3(6) 2_556 . . . ?
Mn3 Eu1 O6 C19 -31.3(5) . . . . ?
Mn3 Eu1 O6 C19 148.7(5) 2_556 . . . ?
O6 Eu1 O6 Mn2 -28(100) 2_556 . . . ?
O9 Eu1 O6 Mn2 134.4(2) . . . . ?
O9 Eu1 O6 Mn2 -45.6(2) 2_556 . . . ?
O3 Eu1 O6 Mn2 52.7(2) . . . . ?
O3 Eu1 O6 Mn2 -127.3(2) 2_556 . . . ?
O14 Eu1 O6 Mn2 -176.90(16) 2_556 . . . ?
O14 Eu1 O6 Mn2 3.10(16) . . . . ?
Mn2 Eu1 O6 Mn2 180.0 2_556 . . . ?
Mn3 Eu1 O6 Mn2 158.02(18) . . . . ?
Mn3 Eu1 O6 Mn2 -21.98(18) 2_556 . . . ?
O9 Mn3 O7 C21 6(2) . . . . ?
O14 Mn3 O7 C21 179.8(6) 2_556 . . . ?
N3 Mn3 O7 C21 0.9(7) . . . . ?
O12 Mn3 O7 C21 83.5(6) . . . . ?
O10 Mn3 O7 C21 -80.1(6) . . . . ?
Na1 Mn3 O7 C21 169.0(8) 2_556 . . . ?
Eu1 Mn3 O7 C21 -165.9(4) . . . . ?
O9 Mn3 O7 Na1 -163.2(19) . . . 2_556 ?
O14 Mn3 O7 Na1 10.8(3) 2_556 . . 2_556 ?
N3 Mn3 O7 Na1 -168.1(4) . . . 2_556 ?
O12 Mn3 O7 Na1 -85.6(3) . . . 2_556 ?
O10 Mn3 O7 Na1 110.9(3) . . . 2_556 ?
Eu1 Mn3 O7 Na1 25.1(5) . . . 2_556 ?
O7 Mn3 O9 C29 0(2) . . . . ?
O14 Mn3 O9 C29 -174.2(5) 2_556 . . . ?
N3 Mn3 O9 C29 4.8(6) . . . . ?
O12 Mn3 O9 C29 -77.6(5) . . . . ?
O10 Mn3 O9 C29 85.9(5) . . . . ?
Na1 Mn3 O9 C29 -160.9(5) 2_556 . . . ?
Eu1 Mn3 O9 C29 172.8(6) . . . . ?
O7 Mn3 O9 Eu1 -173.0(19) . . . . ?
O14 Mn3 O9 Eu1 12.9(2) 2_556 . . . ?
N3 Mn3 O9 Eu1 -168.1(4) . . . . ?
O12 Mn3 O9 Eu1 109.6(2) . . . . ?
O10 Mn3 O9 Eu1 -86.9(2) . . . . ?
Na1 Mn3 O9 Eu1 26.3(4) 2_556 . . . ?
O6 Eu1 O9 C29 -50.8(6) . . . . ?
O6 Eu1 O9 C29 129.2(6) 2_556 . . . ?
O9 Eu1 O9 C29 118(100) 2_556 . . . ?
O3 Eu1 O9 C29 43.6(6) . . . . ?
O3 Eu1 O9 C29 -136.4(6) 2_556 . . . ?
O14 Eu1 O9 C29 179.0(6) 2_556 . . . ?
O14 Eu1 O9 C29 -1.0(6) . . . . ?
Mn2 Eu1 O9 C29 -30.6(6) . . . . ?
Mn2 Eu1 O9 C29 149.4(6) 2_556 . . . ?
Mn3 Eu1 O9 C29 -171.6(7) . . . . ?
Mn3 Eu1 O9 C29 8.4(7) 2_556 . . . ?
O6 Eu1 O9 Mn3 120.8(2) . . . . ?
O6 Eu1 O9 Mn3 -59.2(2) 2_556 . . . ?
O9 Eu1 O9 Mn3 -70(100) 2_556 . . . ?
O3 Eu1 O9 Mn3 -144.8(2) . . . . ?
O3 Eu1 O9 Mn3 35.2(2) 2_556 . . . ?
O14 Eu1 O9 Mn3 -9.38(15) 2_556 . . . ?
O14 Eu1 O9 Mn3 170.62(15) . . . . ?
Mn2 Eu1 O9 Mn3 141.03(17) . . . . ?
Mn2 Eu1 O9 Mn3 -38.97(17) 2_556 . . . ?
Mn3 Eu1 O9 Mn3 180.0 2_556 . . . ?
O7 Mn3 O10 C31 -66.1(6) . . . . ?
O9 Mn3 O10 C31 119.9(6) . . . . ?
O14 Mn3 O10 C31 29.5(7) 2_556 . . . ?
N3 Mn3 O10 C31 -157.1(7) . . . . ?
O12 Mn3 O10 C31 -153.1(7) . . . . ?
Na1 Mn3 O10 C31 -29.0(7) 2_556 . . . ?
Eu1 Mn3 O10 C31 85.7(6) . . . . ?
O7 Mn3 O12 C38 135.3(7) . . . . ?
O9 Mn3 O12 C38 -50.5(6) . . . . ?
O14 Mn3 O12 C38 40.5(7) 2_556 . . . ?
N3 Mn3 O12 C38 -132.9(7) . . . . ?
O10 Mn3 O12 C38 -136.9(8) . . . . ?
Na1 Mn3 O12 C38 96.6(6) 2_556 . . . ?
Eu1 Mn3 O12 C38 -17.7(7) . . . . ?
O4 Mn2 O14 Mn3 -87.9(3) . . . 2_556 ?
O6 Mn2 O14 Mn3 93.1(3) . . . 2_556 ?
N2 Mn2 O14 Mn3 164.5(9) . . . 2_556 ?
O13 Mn2 O14 Mn3 6.4(3) 2_556 . . 2_556 ?
N4 Mn2 O14 Mn3 179.1(3) . . . 2_556 ?
Mn1 Mn2 O14 Mn3 -178.5(4) . . . 2_556 ?
Na1 Mn2 O14 Mn3 -89.9(2) . . . 2_556 ?
Eu1 Mn2 O14 Mn3 90.2(2) . . . 2_556 ?
O4 Mn2 O14 Mn1 90.5(2) . . . . ?
O6 Mn2 O14 Mn1 -88.5(2) . . . . ?
N2 Mn2 O14 Mn1 -17.0(11) . . . . ?
O13 Mn2 O14 Mn1 -175.2(2) 2_556 . . . ?
N4 Mn2 O14 Mn1 -2.5(2) . . . . ?
Na1 Mn2 O14 Mn1 88.59(19) . . . . ?
Eu1 Mn2 O14 Mn1 -91.31(18) . . . . ?
O4 Mn2 O14 Na1 1.93(17) . . . . ?
O6 Mn2 O14 Na1 -177.08(15) . . . . ?
N2 Mn2 O14 Na1 -105.6(10) . . . . ?
O13 Mn2 O14 Na1 96.22(18) 2_556 . . . ?
N4 Mn2 O14 Na1 -91.08(16) . . . . ?
Mn1 Mn2 O14 Na1 -88.59(19) . . . . ?
Eu1 Mn2 O14 Na1 -179.90(15) . . . . ?
O4 Mn2 O14 Eu1 -178.17(15) . . . . ?
O6 Mn2 O14 Eu1 2.82(15) . . . . ?
N2 Mn2 O14 Eu1 74.3(10) . . . . ?
O13 Mn2 O14 Eu1 -83.88(17) 2_556 . . . ?
N4 Mn2 O14 Eu1 88.82(14) . . . . ?
Mn1 Mn2 O14 Eu1 91.31(19) . . . . ?
Na1 Mn2 O14 Eu1 179.90(15) . . . . ?
O1 Mn1 O14 Mn3 97.0(3) . . . 2_556 ?
O3 Mn1 O14 Mn3 -83.9(3) . . . 2_556 ?
N1 Mn1 O14 Mn3 -117.3(13) . . . 2_556 ?
O11 Mn1 O14 Mn3 9.2(3) 2_556 . . 2_556 ?
N4 Mn1 O14 Mn3 -179.0(3) . . . 2_556 ?
Mn2 Mn1 O14 Mn3 178.5(4) . . . 2_556 ?
Na1 Mn1 O14 Mn3 88.3(2) . . . 2_556 ?
Eu1 Mn1 O14 Mn3 -91.9(2) . . . 2_556 ?
O1 Mn1 O14 Mn2 -81.5(2) . . . . ?
O3 Mn1 O14 Mn2 97.7(2) . . . . ?
N1 Mn1 O14 Mn2 64.2(14) . . . . ?
O11 Mn1 O14 Mn2 -169.3(2) 2_556 . . . ?
N4 Mn1 O14 Mn2 2.5(2) . . . . ?
Na1 Mn1 O14 Mn2 -90.18(19) . . . . ?
Eu1 Mn1 O14 Mn2 89.65(19) . . . . ?
O1 Mn1 O14 Na1 8.73(19) . . . . ?
O3 Mn1 O14 Na1 -172.14(15) . . . . ?
N1 Mn1 O14 Na1 154.4(13) . . . . ?
O11 Mn1 O14 Na1 -79.10(18) 2_556 . . . ?
N4 Mn1 O14 Na1 92.71(16) . . . . ?
Mn2 Mn1 O14 Na1 90.18(19) . . . . ?
Eu1 Mn1 O14 Na1 179.83(16) . . . . ?
O1 Mn1 O14 Eu1 -171.10(17) . . . . ?
O3 Mn1 O14 Eu1 8.03(14) . . . . ?
N1 Mn1 O14 Eu1 -25.4(14) . . . . ?
O11 Mn1 O14 Eu1 101.07(17) 2_556 . . . ?
N4 Mn1 O14 Eu1 -87.12(15) . . . . ?
Mn2 Mn1 O14 Eu1 -89.65(19) . . . . ?
Na1 Mn1 O14 Eu1 -179.83(16) . . . . ?
O1 Na1 O14 Mn3 -132.3(2) . . . 2_556 ?
O7 Na1 O14 Mn3 -7.28(17) 2_556 . . 2_556 ?
O4 Na1 O14 Mn3 122.56(19) . . . 2_556 ?
O5 Na1 O14 Mn3 91.1(3) . . . 2_556 ?
O8 Na1 O14 Mn3 -28.4(2) 2_556 . . 2_556 ?
O2 Na1 O14 Mn3 -151.3(3) . . . 2_556 ?
Mn1 Na1 O14 Mn3 -124.4(2) . . . 2_556 ?
Mn2 Na1 O14 Mn3 124.3(2) . . . 2_556 ?
O1 Na1 O14 Mn2 103.4(2) . . . . ?
O7 Na1 O14 Mn2 -131.6(2) 2_556 . . . ?
O4 Na1 O14 Mn2 -1.76(16) . . . . ?
O5 Na1 O14 Mn2 -33.2(3) . . . . ?
O8 Na1 O14 Mn2 -152.7(2) 2_556 . . . ?
O2 Na1 O14 Mn2 84.3(3) . . . . ?
Mn1 Na1 O14 Mn2 111.30(19) . . . . ?
Mn3 Na1 O14 Mn2 -124.3(2) 2_556 . . . ?
O1 Na1 O14 Mn1 -7.89(17) . . . . ?
O7 Na1 O14 Mn1 117.1(2) 2_556 . . . ?
O4 Na1 O14 Mn1 -113.05(19) . . . . ?
O5 Na1 O14 Mn1 -144.5(3) . . . . ?
O8 Na1 O14 Mn1 96.0(2) 2_556 . . . ?
O2 Na1 O14 Mn1 -27.0(3) . . . . ?
Mn3 Na1 O14 Mn1 124.4(2) 2_556 . . . ?
Mn2 Na1 O14 Mn1 -111.30(19) . . . . ?
O1 Na1 O14 Eu1 69(78) . . . . ?
O7 Na1 O14 Eu1 -166(100) 2_556 . . . ?
O4 Na1 O14 Eu1 -37(78) . . . . ?
O5 Na1 O14 Eu1 -68(78) . . . . ?
O8 Na1 O14 Eu1 172(100) 2_556 . . . ?
O2 Na1 O14 Eu1 49(78) . . . . ?
Mn1 Na1 O14 Eu1 76(78) . . . . ?
Mn3 Na1 O14 Eu1 -159(100) 2_556 . . . ?
Mn2 Na1 O14 Eu1 -35(78) . . . . ?
O6 Eu1 O14 Mn3 -127.05(18) . . . 2_556 ?
O6 Eu1 O14 Mn3 52.95(18) 2_556 . . 2_556 ?
O9 Eu1 O14 Mn3 171.76(14) . . . 2_556 ?
O9 Eu1 O14 Mn3 -8.24(14) 2_556 . . 2_556 ?
O3 Eu1 O14 Mn3 116.61(18) . . . 2_556 ?
O3 Eu1 O14 Mn3 -63.39(18) 2_556 . . 2_556 ?
O14 Eu1 O14 Mn3 32(100) 2_556 . . 2_556 ?
Mn2 Eu1 O14 Mn3 -124.3(2) . . . 2_556 ?
Mn2 Eu1 O14 Mn3 55.7(2) 2_556 . . 2_556 ?
Mn3 Eu1 O14 Mn3 180.000(1) . . . 2_556 ?
O6 Eu1 O14 Mn2 -2.72(14) . . . . ?
O6 Eu1 O14 Mn2 177.28(14) 2_556 . . . ?
O9 Eu1 O14 Mn2 -63.92(18) . . . . ?
O9 Eu1 O14 Mn2 116.08(18) 2_556 . . . ?
O3 Eu1 O14 Mn2 -119.07(18) . . . . ?
O3 Eu1 O14 Mn2 60.93(18) 2_556 . . . ?
O14 Eu1 O14 Mn2 157(100) 2_556 . . . ?
Mn2 Eu1 O14 Mn2 180.0 2_556 . . . ?
Mn3 Eu1 O14 Mn2 -55.7(2) . . . . ?
Mn3 Eu1 O14 Mn2 124.3(2) 2_556 . . . ?
O6 Eu1 O14 Mn1 108.57(18) . . . . ?
O6 Eu1 O14 Mn1 -71.43(18) 2_556 . . . ?
O9 Eu1 O14 Mn1 47.38(19) . . . . ?
O9 Eu1 O14 Mn1 -132.62(19) 2_556 . . . ?
O3 Eu1 O14 Mn1 -7.77(14) . . . . ?
O3 Eu1 O14 Mn1 172.23(14) 2_556 . . . ?
O14 Eu1 O14 Mn1 -92(100) 2_556 . . . ?
Mn2 Eu1 O14 Mn1 111.3(2) . . . . ?
Mn2 Eu1 O14 Mn1 -68.7(2) 2_556 . . . ?
Mn3 Eu1 O14 Mn1 55.6(2) . . . . ?
Mn3 Eu1 O14 Mn1 -124.4(2) 2_556 . . . ?
O6 Eu1 O14 Na1 32(78) . . . . ?
O6 Eu1 O14 Na1 -148(100) 2_556 . . . ?
O9 Eu1 O14 Na1 -29(78) . . . . ?
O9 Eu1 O14 Na1 151(100) 2_556 . . . ?
O3 Eu1 O14 Na1 -84(78) . . . . ?
O3 Eu1 O14 Na1 96(78) 2_556 . . . ?
O14 Eu1 O14 Na1 -168(100) 2_556 . . . ?
Mn2 Eu1 O14 Na1 35(78) . . . . ?
Mn2 Eu1 O14 Na1 -145(100) 2_556 . . . ?
Mn3 Eu1 O14 Na1 -21(78) . . . . ?
Mn3 Eu1 O14 Na1 159(100) 2_556 . . . ?
O1 Mn1 N1 C7 -5.5(6) . . . . ?
O3 Mn1 N1 C7 174.9(6) . . . . ?
O14 Mn1 N1 C7 -151.4(11) . . . . ?
O11 Mn1 N1 C7 81.4(6) 2_556 . . . ?
N4 Mn1 N1 C7 -90.4(6) . . . . ?
Mn2 Mn1 N1 C7 -97.2(6) . . . . ?
Na1 Mn1 N1 C7 0.1(7) . . . . ?
Eu1 Mn1 N1 C7 -174.8(5) . . . . ?
O1 Mn1 N1 C8 174.4(5) . . . . ?
O3 Mn1 N1 C8 -5.1(5) . . . . ?
O14 Mn1 N1 C8 28.6(16) . . . . ?
O11 Mn1 N1 C8 -98.6(5) 2_556 . . . ?
N4 Mn1 N1 C8 89.5(5) . . . . ?
Mn2 Mn1 N1 C8 82.7(6) . . . . ?
Na1 Mn1 N1 C8 -179.9(4) . . . . ?
Eu1 Mn1 N1 C8 5.1(6) . . . . ?
O4 Mn2 N2 C17 15.9(7) . . . . ?
O6 Mn2 N2 C17 -163.8(7) . . . . ?
O14 Mn2 N2 C17 123.9(10) . . . . ?
O13 Mn2 N2 C17 -77.5(6) 2_556 . . . ?
N4 Mn2 N2 C17 109.5(6) . . . . ?
Mn1 Mn2 N2 C17 110.6(6) . . . . ?
Na1 Mn2 N2 C17 26.5(7) . . . . ?
Eu1 Mn2 N2 C17 -168.3(6) . . . . ?
O4 Mn2 N2 C18 -165.8(5) . . . . ?
O6 Mn2 N2 C18 14.5(5) . . . . ?
O14 Mn2 N2 C18 -57.9(12) . . . . ?
O13 Mn2 N2 C18 100.7(5) 2_556 . . . ?
N4 Mn2 N2 C18 -72.3(5) . . . . ?
Mn1 Mn2 N2 C18 -71.2(5) . . . . ?
Na1 Mn2 N2 C18 -155.2(4) . . . . ?
Eu1 Mn2 N2 C18 10.0(5) . . . . ?
O7 Mn3 N3 C27 3.2(11) . . . . ?
O9 Mn3 N3 C27 -176.3(11) . . . . ?
O14 Mn3 N3 C27 -167(2) 2_556 . . . ?
O12 Mn3 N3 C27 -83.6(11) . . . . ?
O10 Mn3 N3 C27 95.3(11) . . . . ?
Na1 Mn3 N3 C27 -6.3(13) 2_556 . . . ?
Eu1 Mn3 N3 C27 176.3(10) . . . . ?
O7 Mn3 N3 C28 -160.2(8) . . . . ?
O9 Mn3 N3 C28 20.3(8) . . . . ?
O14 Mn3 N3 C28 29(3) 2_556 . . . ?
O12 Mn3 N3 C28 113.0(8) . . . . ?
O10 Mn3 N3 C28 -68.1(8) . . . . ?
Na1 Mn3 N3 C28 -169.7(7) 2_556 . . . ?
Eu1 Mn3 N3 C28 12.9(9) . . . . ?
O7 Mn3 N3 C28' 157.2(10) . . . . ?
O9 Mn3 N3 C28' -22.3(10) . . . . ?
O14 Mn3 N3 C28' -13(3) 2_556 . . . ?
O12 Mn3 N3 C28' 70.4(10) . . . . ?
O10 Mn3 N3 C28' -110.7(10) . . . . ?
Na1 Mn3 N3 C28' 147.7(10) 2_556 . . . ?
Eu1 Mn3 N3 C28' -29.7(11) . . . . ?
O1 Mn1 N4 N5 -19.8(5) . . . . ?
O3 Mn1 N4 N5 154.6(5) . . . . ?
O14 Mn1 N4 N5 -116.6(5) . . . . ?
N1 Mn1 N4 N5 71.0(5) . . . . ?
O11 Mn1 N4 N5 -20.9(16) 2_556 . . . ?
Mn2 Mn1 N4 N5 -114.7(5) . . . . ?
Na1 Mn1 N4 N5 -58.9(5) . . . . ?
Eu1 Mn1 N4 N5 -174.0(5) . . . . ?
O1 Mn1 N4 Mn2 94.97(17) . . . . ?
O3 Mn1 N4 Mn2 -90.65(16) . . . . ?
O14 Mn1 N4 Mn2 -1.91(15) . . . . ?
N1 Mn1 N4 Mn2 -174.29(18) . . . . ?
O11 Mn1 N4 Mn2 93.8(14) 2_556 . . . ?
Na1 Mn1 N4 Mn2 55.80(12) . . . . ?
Eu1 Mn1 N4 Mn2 -59.23(11) . . . . ?
O4 Mn2 N4 N5 27.7(5) . . . . ?
O6 Mn2 N4 N5 -145.7(5) . . . . ?
O14 Mn2 N4 N5 121.2(5) . . . . ?
N2 Mn2 N4 N5 -61.7(5) . . . . ?
O13 Mn2 N4 N5 -126.7(14) 2_556 . . . ?
Mn1 Mn2 N4 N5 119.3(5) . . . . ?
Na1 Mn2 N4 N5 64.9(5) . . . . ?
Eu1 Mn2 N4 N5 -179.7(5) . . . . ?
O4 Mn2 N4 Mn1 -91.61(19) . . . . ?
O6 Mn2 N4 Mn1 94.99(17) . . . . ?
O14 Mn2 N4 Mn1 1.92(15) . . . . ?
N2 Mn2 N4 Mn1 178.9(2) . . . . ?
O13 Mn2 N4 Mn1 114.0(14) 2_556 . . . ?
Na1 Mn2 N4 Mn1 -54.43(12) . . . . ?
Eu1 Mn2 N4 Mn1 60.95(11) . . . . ?
Mn1 N4 N5 N6 -130(85) . . . . ?
Mn2 N4 N5 N6 132(85) . . . . ?
Mn1 O1 C1 C6 2.6(10) . . . . ?
Na1 O1 C1 C6 -167.3(5) . . . . ?
Mn1 O1 C1 C2 -176.7(5) . . . . ?
Na1 O1 C1 C2 13.4(8) . . . . ?
C10 O2 C2 C3 -20.5(14) . . . . ?
Na1 O2 C2 C3 162.2(6) . . . . ?
C10 O2 C2 C1 161.3(10) . . . . ?
Na1 O2 C2 C1 -16.0(9) . . . . ?
O1 C1 C2 C3 -175.7(7) . . . . ?
C6 C1 C2 C3 5.0(11) . . . . ?
O1 C1 C2 O2 2.6(10) . . . . ?
C6 C1 C2 O2 -176.7(6) . . . . ?
O2 C2 C3 C4 -179.8(8) . . . . ?
C1 C2 C3 C4 -1.7(12) . . . . ?
C2 C3 C4 C5 -2.1(14) . . . . ?
C3 C4 C5 C6 2.3(13) . . . . ?
O1 C1 C6 C7 -6.0(11) . . . . ?
C2 C1 C6 C7 173.2(6) . . . . ?
O1 C1 C6 C5 176.1(6) . . . . ?
C2 C1 C6 C5 -4.7(10) . . . . ?
C4 C5 C6 C1 1.2(11) . . . . ?
C4 C5 C6 C7 -176.9(7) . . . . ?
C8 N1 C7 C6 -176.0(7) . . . . ?
Mn1 N1 C7 C6 4.0(10) . . . . ?
C1 C6 C7 N1 2.5(11) . . . . ?
C5 C6 C7 N1 -179.5(7) . . . . ?
C7 N1 C8 C9 -152.1(7) . . . . ?
Mn1 N1 C8 C9 27.9(8) . . . . ?
Mn1 O3 C9 C8 41.4(7) . . . . ?
Eu1 O3 C9 C8 -141.8(5) . . . . ?
N1 C8 C9 O3 -44.2(8) . . . . ?
Mn2 O4 C11 C16 27.4(11) . . . . ?
Na1 O4 C11 C16 -167.6(6) . . . . ?
Mn2 O4 C11 C12 -153.1(6) . . . . ?
Na1 O4 C11 C12 11.9(10) . . . . ?
C20 O5 C12 C13 -5.6(15) . . . . ?
Na1 O5 C12 C13 168.9(9) . . . . ?
C20 O5 C12 C11 172.0(8) . . . . ?
Na1 O5 C12 C11 -13.6(11) . . . . ?
O4 C11 C12 O5 1.5(12) . . . . ?
C16 C11 C12 O5 -178.9(8) . . . . ?
O4 C11 C12 C13 179.2(10) . . . . ?
C16 C11 C12 C13 -1.3(15) . . . . ?
O5 C12 C13 C14 -177.9(11) . . . . ?
C11 C12 C13 C14 4.6(19) . . . . ?
C12 C13 C14 C15 -6(2) . . . . ?
C13 C14 C15 C16 3(2) . . . . ?
O4 C11 C16 C17 -4.9(14) . . . . ?
C12 C11 C16 C17 175.6(9) . . . . ?
O4 C11 C16 C15 178.2(9) . . . . ?
C12 C11 C16 C15 -1.3(14) . . . . ?
C14 C15 C16 C11 0.5(16) . . . . ?
C14 C15 C16 C17 -176.7(11) . . . . ?
C18 N2 C17 C16 -180.0(8) . . . . ?
Mn2 N2 C17 C16 -1.9(12) . . . . ?
C11 C16 C17 N2 -8.2(14) . . . . ?
C15 C16 C17 N2 168.8(9) . . . . ?
C17 N2 C18 C19 140.1(7) . . . . ?
Mn2 N2 C18 C19 -38.3(6) . . . . ?
Mn2 O6 C19 C18 -40.3(6) . . . . ?
Eu1 O6 C19 C18 148.6(4) . . . . ?
N2 C18 C19 O6 50.2(7) . . . . ?
Mn3 O7 C21 C26 -5.4(11) . . . . ?
Na1 O7 C21 C26 162.7(6) 2_556 . . . ?
Mn3 O7 C21 C22 173.8(5) . . . . ?
Na1 O7 C21 C22 -18.2(8) 2_556 . . . ?
C30 O8 C22 C21 -168.0(7) . . . . ?
Na1 O8 C22 C21 20.4(8) 2_556 . . . ?
C30 O8 C22 C23 11.3(11) . . . . ?
Na1 O8 C22 C23 -160.3(6) 2_556 . . . ?
O7 C21 C22 O8 -2.5(9) . . . . ?
C26 C21 C22 O8 176.7(7) . . . . ?
O7 C21 C22 C23 178.1(7) . . . . ?
C26 C21 C22 C23 -2.6(11) . . . . ?
O8 C22 C23 C24 -177.4(10) . . . . ?
C21 C22 C23 C24 1.8(14) . . . . ?
C22 C23 C24 C25 -2.6(19) . . . . ?
C23 C24 C25 C26 3.9(19) . . . . ?
C24 C25 C26 C27 172.5(11) . . . . ?
C24 C25 C26 C21 -4.7(16) . . . . ?
O7 C21 C26 C25 -176.7(9) . . . . ?
C22 C21 C26 C25 4.2(13) . . . . ?
O7 C21 C26 C27 6.2(14) . . . . ?
C22 C21 C26 C27 -173.0(9) . . . . ?
C28 N3 C27 C26 158.8(12) . . . . ?
C28' N3 C27 C26 -153.4(14) . . . . ?
Mn3 N3 C27 C26 -3.2(19) . . . . ?
C25 C26 C27 N3 -178.8(12) . . . . ?
C21 C26 C27 N3 -1.6(19) . . . . ?
C27 N3 C28 C29 157.5(11) . . . . ?
C28' N3 C28 C29 52.2(12) . . . . ?
Mn3 N3 C28 C29 -38.1(11) . . . . ?
C27 N3 C28' C29 -167.1(12) . . . . ?
C28 N3 C28' C29 -66.5(15) . . . . ?
Mn3 N3 C28' C29 37.8(17) . . . . ?
N3 C28' C29 O9 -36.5(18) . . . . ?
N3 C28' C29 C28 61.5(11) . . . . ?
Mn3 O9 C29 C28' 17.2(13) . . . . ?
Eu1 O9 C29 C28' -170.8(10) . . . . ?
Mn3 O9 C29 C28 -29.5(9) . . . . ?
Eu1 O9 C29 C28 142.5(7) . . . . ?
N3 C28 C29 C28' -58.7(9) . . . . ?
N3 C28 C29 O9 43.1(12) . . . . ?
Mn3 O10 C31 O11 -1.1(11) . . . . ?
Mn3 O10 C31 C32 178.5(6) . . . . ?
Mn3 O10 C31 C32' 179.1(5) . . . . ?
Mn1 O11 C31 O10 -42.8(10) 2_556 . . . ?
Mn1 O11 C31 C32 137.5(5) 2_556 . . . ?
Mn1 O11 C31 C32' 136.9(6) 2_556 . . . ?
O10 C31 C32 C33 2.7(10) . . . . ?
O11 C31 C32 C33 -177.6(5) . . . . ?
C32' C31 C32 C33 0.8(3) . . . . ?
O10 C31 C32 C37 170.4(7) . . . . ?
O11 C31 C32 C37 -9.9(9) . . . . ?
C32' C31 C32 C37 168.5(4) . . . . ?
C37 C32 C33 C34 0.0 . . . . ?
C31 C32 C33 C34 168.5(7) . . . . ?
C32 C33 C34 C35 0.0 . . . . ?
C33 C34 C35 C36 0.0 . . . . ?
C34 C35 C36 C37 0.0 . . . . ?
C35 C36 C37 C32 0.0 . . . . ?
C33 C32 C37 C36 0.0 . . . . ?
C31 C32 C37 C36 -167.0(8) . . . . ?
O10 C31 C32' C33' 1.0(9) . . . . ?
O11 C31 C32' C33' -178.7(6) . . . . ?
C32 C31 C32' C33' 179.5(3) . . . . ?
O10 C31 C32' C37' 179.3(6) . . . . ?
O11 C31 C32' C37' -0.5(10) . . . . ?
C32 C31 C32' C37' -2.3(4) . . . . ?
C37' C32' C33' C34' 0.0 . . . . ?
C31 C32' C33' C34' 178.1(8) . . . . ?
C32' C33' C34' C35' 0.0 . . . . ?
C33' C34' C35' C36' 0.0 . . . . ?
C34' C35' C36' C37' 0.0 . . . . ?
C35' C36' C37' C32' 0.0 . . . . ?
C33' C32' C37' C36' 0.0 . . . . ?
C31 C32' C37' C36' -178.4(7) . . . . ?
Mn2 O13 C38 O12 3.3(10) 2_556 . . . ?
Mn2 O13 C38 C39 -172.2(4) 2_556 . . . ?
Mn3 O12 C38 O13 -39.6(11) . . . . ?
Mn3 O12 C38 C39 136.1(5) . . . . ?
O13 C38 C39 C44 -4.3(10) . . . . ?
O12 C38 C39 C44 179.4(7) . . . . ?
O13 C38 C39 C40 179.2(7) . . . . ?
O12 C38 C39 C40 3.0(9) . . . . ?
C44 C39 C40 C41 0.9(12) . . . . ?
C38 C39 C40 C41 177.4(7) . . . . ?
C39 C40 C41 C42 0.4(15) . . . . ?
C40 C41 C42 C43 -0.7(18) . . . . ?
C41 C42 C43 C44 0(2) . . . . ?
C40 C39 C44 C43 -1.8(12) . . . . ?
C38 C39 C44 C43 -178.3(7) . . . . ?
C42 C43 C44 C39 1.6(17) . . . . ?
